data_1577435
loop_
_publ_author_name
'Li, Jianwei'
'Wang, Jing'
'Li, Qinzhen'
'Chai, Jinsong'
'gao, guiqi'
'Yang, Sha'
'Zhu, Manzhou'

_publ_section_title
;
 Rapid screening and separation of fluorescent clusters: A case study of
 Au9Cu5
;
_journal_name_full Nanoscale
_journal_paper_doi 10.1039/D6NR01431C
_journal_year 2026
_chemical_absolute_configuration rm
_chemical_formula_moiety 'C145 H150 Au9 Cl4 Cu5 P10, C H2 Cl2, C24 H20 B, Cl2 Cu'
_chemical_formula_sum 'C170 H172 Au9 B Cl8 Cu6 P10'
_chemical_formula_weight 4973.11
_space_group_crystal_system orthorhombic
_space_group_IT_number 19
_space_group_name_Hall 'P 2ac 2ab'
_space_group_name_H-M_alt 'P 21 21 21'
_atom_sites_solution_hydrogens geom
_atom_sites_solution_primary dual
_audit_creation_date 2026-04-09
_audit_creation_method
;
Olex2 1.5
(compiled 2022.04.07 svn.rca3783a0 for OlexSys, GUI svn.r6498)
;
_audit_update_record
;
2026-04-09 deposited with the CCDC.	2026-06-24 downloaded from the CCDC.
;
_cell_angle_alpha 90
_cell_angle_beta 90
_cell_angle_gamma 90
_cell_formula_units_Z 4
_cell_length_a 19.5423(2)
_cell_length_b 28.0513(2)
_cell_length_c 32.5765(2)
_cell_measurement_reflns_used 65544
_cell_measurement_temperature 120.0(9)
_cell_measurement_theta_max 77.1520
_cell_measurement_theta_min 2.1240
_cell_volume 17858.0(2)
_computing_cell_refinement 'CrysAlisPro 1.171.43.143a (Rigaku OD, 2024)'
_computing_data_collection 'CrysAlisPro 1.171.43.143a (Rigaku OD, 2024)'
_computing_data_reduction 'CrysAlisPro 1.171.43.143a (Rigaku OD, 2024)'
_computing_molecular_graphics 'Olex2 1.5 (Dolomanov et al., 2009)'
_computing_publication_material 'Olex2 1.5 (Dolomanov et al., 2009)'
_computing_structure_refinement 'SHELXL 2017/1 (Sheldrick, 2015)'
_computing_structure_solution 'SHELXT 2014/5 (Sheldrick, 2014)'
_diffrn_ambient_environment N~2~
_diffrn_ambient_temperature 120
_diffrn_detector 'Hybrid Pixel Array Detector'
_diffrn_detector_area_resol_mean 10.0000
_diffrn_detector_type HyPix
_diffrn_measured_fraction_theta_full 1.000
_diffrn_measured_fraction_theta_max 0.978
_diffrn_measurement_details
;
List of Runs (angles in degrees, time in seconds):

  # Type    Start    End  Width  t~exp~   \w     \q     \k     \f   Frames
#--------------------------------------------------------------------------
  1  \w   -100.00 -40.00   0.50    1.00    -- -104.40 106.00 169.00  120
  2  \w   -170.00 -97.00   0.50    1.00    -- -104.40 -66.00 155.00  146
  3  \w   -171.00-144.00   0.50    1.00    -- -104.40 -38.00  60.00   54
  4  \w   -134.00 -98.00   0.50    1.00    -- -104.40 -38.00  60.00   72
  5  \w    -21.00  22.00   0.50    0.30    --  -48.03  38.00 -60.00   86
  6  \w    -59.00 -32.00   0.50    1.00    -- -104.40  59.00  84.00   54
  7  \w    -71.00 -32.00   0.50    1.00    -- -104.40  77.00 120.00   78
  8  \w    -60.00 -32.00   0.50    1.00    -- -104.40  57.00   0.00   56
  9  \w    -62.00 -37.00   0.50    1.00    -- -104.40  57.00 -60.00   50
 10  \w    -70.00 -38.00   0.50    1.00    -- -104.40  77.00-180.00   64
 11  \w   -100.00 -75.00   0.50    1.00    -- -104.40  77.00-180.00   50
 12  \w     49.00  75.00   0.50    1.00    --  104.40 -99.00 -90.00   52
 13  \w     98.00 171.00   0.50    1.00    --  104.40  19.00  30.00  146
 14  \w     38.00  75.00   0.50    0.30    --   48.03  59.00  84.00   74
 15  \w     42.00 117.00   0.50    0.30    --   48.03  38.00 -90.00  150
 16  \w    107.00 169.00   0.50    1.00    --  104.40  38.00-120.00  124
 17  \w     97.00 145.00   0.50    1.00    --  104.40  19.00-120.00   96
 18  \w    -23.00  22.00   0.50    0.30    --   48.03 -19.00  30.00   90
 19  \w     -6.00  55.00   0.50    0.30    --   48.03 -66.00 155.00  122
 20  \w     33.00  59.00   0.50    1.00    --  104.40 -57.00  30.00   52
 21  \w     39.00  67.00   0.50    1.00    --  104.40 -57.00   0.00   56
 22  \w     33.00  65.00   0.50    1.00    --  104.40 -59.00 -55.00   64
 23  \w     34.00  65.00   0.50    1.00    --  104.40 -57.00-150.00   62
;
_diffrn_measurement_device 'four-circle diffractometer'
_diffrn_measurement_device_type 'XtaLAB Synergy R, HyPix'
_diffrn_measurement_method '\w scans'
_diffrn_orient_matrix_type 'CrysAlisPro convention (1999,Acta A55,543-557)'
_diffrn_orient_matrix_UB_11 0.0379235000
_diffrn_orient_matrix_UB_12 0.0372835000
_diffrn_orient_matrix_UB_13 0.0262120000
_diffrn_orient_matrix_UB_21 -0.0661498000
_diffrn_orient_matrix_UB_22 0.0095352000
_diffrn_orient_matrix_UB_23 0.0243698000
_diffrn_orient_matrix_UB_31 0.0200055000
_diffrn_orient_matrix_UB_32 -0.0391923000
_diffrn_orient_matrix_UB_33 0.0309121000
_diffrn_radiation_monochromator mirror
_diffrn_radiation_probe x-ray
_diffrn_radiation_type 'Cu K\a'
_diffrn_radiation_wavelength 1.54184
_diffrn_reflns_av_R_equivalents 0.0595
_diffrn_reflns_av_unetI/netI 0.0483
_diffrn_reflns_Laue_measured_fraction_full 1.000
_diffrn_reflns_Laue_measured_fraction_max 0.978
_diffrn_reflns_limit_h_max 24
_diffrn_reflns_limit_h_min -21
_diffrn_reflns_limit_k_max 32
_diffrn_reflns_limit_k_min -35
_diffrn_reflns_limit_l_max 40
_diffrn_reflns_limit_l_min -37
_diffrn_reflns_number 117334
_diffrn_reflns_point_group_measured_fraction_full 0.997
_diffrn_reflns_point_group_measured_fraction_max 0.958
_diffrn_reflns_theta_full 67.684
_diffrn_reflns_theta_max 77.310
_diffrn_reflns_theta_min 2.078
_diffrn_source 'Rotating-anode X-ray tube'
_diffrn_source_type 'PhotonJet R (Cu) X-ray Source'
_exptl_absorpt_coefficient_mu 16.555
_exptl_absorpt_correction_T_max 1.00000
_exptl_absorpt_correction_T_min 0.29868
_exptl_absorpt_correction_type multi-scan
_exptl_absorpt_process_details
;
CrysAlisPro 1.171.43.143a (Rigaku Oxford Diffraction, 2024)
Empirical absorption correction using spherical harmonics,
implemented in SCALE3 ABSPACK scaling algorithm.
;
_exptl_crystal_colour 'yellowish orange'
_exptl_crystal_colour_modifier yellowish
_exptl_crystal_colour_primary orange
_exptl_crystal_density_diffrn 1.850
_exptl_crystal_description block
_exptl_crystal_F_000 9472
_refine_diff_density_max 2.100
_refine_diff_density_min -2.048
_refine_diff_density_rms 0.192
_refine_ls_abs_structure_details
;
 Flack x determined using 14813 quotients [(I+)-(I-)]/[(I+)+(I-)]
 (Parsons, Flack and Wagner, Acta Cryst. B69 (2013) 249-259).
;
_refine_ls_abs_structure_Flack 0.002(4)
_refine_ls_extinction_method none
_refine_ls_goodness_of_fit_ref 1.022
_refine_ls_hydrogen_treatment constr
_refine_ls_matrix_type full
_refine_ls_number_parameters 1847
_refine_ls_number_reflns 36326
_refine_ls_number_restraints 1020
_refine_ls_restrained_S_all 1.015
_refine_ls_R_factor_all 0.0465
_refine_ls_R_factor_gt 0.0436
_refine_ls_shift/su_max 0.002
_refine_ls_shift/su_mean 0.000
_refine_ls_structure_factor_coef Fsqd
_refine_ls_weighting_details 'w=1/[\s^2^(Fo^2^)+(0.0567P)^2^+140.3743P] where P=(Fo^2^+2Fc^2^)/3'
_refine_ls_weighting_scheme calc
_refine_ls_wR_factor_gt 0.1081
_refine_ls_wR_factor_ref 0.1099
_reflns_Friedel_coverage 0.834
_reflns_Friedel_fraction_full 0.995
_reflns_Friedel_fraction_max 0.935
_reflns_number_gt 34478
_reflns_number_total 36326
_reflns_threshold_expression 'I > 2\s(I)'
_cod_data_source_file d6nr01431c2.cif
_cod_data_source_block S-AuCu14
_cod_database_code 1577435
_shelx_shelxl_version_number 2017/1
_chemical_oxdiff_formula 'Au Cu P S C'
_shelx_space_group_comment
;
The symmetry employed for this shelxl refinement is uniquely defined
by the following loop, which should always be used as a source of
symmetry information in preference to the above space-group names.
They are only intended as comments.
;
_olex2_refinement_description
;
1. Uiso/Uaniso restraints and constraints
Uanis(C00X) \\sim Ueq, Uanis(C00Y) \\sim Ueq, Uanis(C00Z) \\sim Ueq,
Uanis(C010) \\sim Ueq, Uanis(C011) \\sim Ueq, Uanis(C012) \\sim Ueq,
Uanis(C013) \\sim Ueq, Uanis(C015) \\sim Ueq, Uanis(C016) \\sim Ueq,
Uanis(C017) \\sim Ueq, Uanis(C018) \\sim Ueq, Uanis(C019) \\sim Ueq,
Uanis(C01A) \\sim Ueq, Uanis(C01B) \\sim Ueq, Uanis(C01E) \\sim Ueq,
Uanis(C01F) \\sim Ueq, Uanis(C01G) \\sim Ueq, Uanis(C01H) \\sim Ueq,
Uanis(C01I) \\sim Ueq, Uanis(C01J) \\sim Ueq, Uanis(C01K) \\sim Ueq,
Uanis(C01L) \\sim Ueq, Uanis(C01M) \\sim Ueq, Uanis(C01N) \\sim Ueq,
Uanis(C01O) \\sim Ueq, Uanis(C01P) \\sim Ueq, Uanis(C01Q) \\sim Ueq,
Uanis(C01R) \\sim Ueq, Uanis(C01S) \\sim Ueq, Uanis(C01U) \\sim Ueq,
Uanis(C01V) \\sim Ueq, Uanis(C01W) \\sim Ueq, Uanis(C01X) \\sim Ueq,
Uanis(C01Y) \\sim Ueq, Uanis(C01Z) \\sim Ueq, Uanis(C020) \\sim Ueq,
Uanis(C021) \\sim Ueq, Uanis(C022) \\sim Ueq, Uanis(C023) \\sim Ueq,
Uanis(C024) \\sim Ueq, Uanis(C025) \\sim Ueq, Uanis(C026) \\sim Ueq,
Uanis(C027) \\sim Ueq, Uanis(C028) \\sim Ueq, Uanis(C029) \\sim Ueq,
Uanis(C02A) \\sim Ueq, Uanis(C02B) \\sim Ueq, Uanis(C02C) \\sim Ueq,
Uanis(C02D) \\sim Ueq, Uanis(C02E) \\sim Ueq, Uanis(C02F) \\sim Ueq,
Uanis(C02G) \\sim Ueq, Uanis(C02H) \\sim Ueq, Uanis(C02I) \\sim Ueq,
Uanis(C02J) \\sim Ueq, Uanis(C02K) \\sim Ueq, Uanis(C02L) \\sim Ueq,
Uanis(C02M) \\sim Ueq, Uanis(C02N) \\sim Ueq, Uanis(C02O) \\sim Ueq,
Uanis(C02P) \\sim Ueq, Uanis(C02Q) \\sim Ueq, Uanis(C02R) \\sim Ueq,
Uanis(C02S) \\sim Ueq, Uanis(C02T) \\sim Ueq, Uanis(C02U) \\sim Ueq,
Uanis(C02V) \\sim Ueq, Uanis(C02W) \\sim Ueq, Uanis(C02X) \\sim Ueq,
Uanis(C02Y) \\sim Ueq, Uanis(C02Z) \\sim Ueq, Uanis(C030) \\sim Ueq,
Uanis(C031) \\sim Ueq, Uanis(C032) \\sim Ueq, Uanis(C033) \\sim Ueq,
Uanis(C035) \\sim Ueq, Uanis(C036) \\sim Ueq, Uanis(C037) \\sim Ueq,
Uanis(C038) \\sim Ueq, Uanis(C039) \\sim Ueq, Uanis(C03A) \\sim Ueq,
Uanis(C03B) \\sim Ueq, Uanis(C03C) \\sim Ueq, Uanis(C03D) \\sim Ueq,
Uanis(C03E) \\sim Ueq, Uanis(C03F) \\sim Ueq, Uanis(C03G) \\sim Ueq,
Uanis(C03H) \\sim Ueq, Uanis(C03I) \\sim Ueq, Uanis(C03J) \\sim Ueq,
Uanis(C03K) \\sim Ueq, Uanis(C03L) \\sim Ueq, Uanis(C03M) \\sim Ueq,
Uanis(C03N) \\sim Ueq, Uanis(C03O) \\sim Ueq, Uanis(C03P) \\sim Ueq,
Uanis(C03Q) \\sim Ueq, Uanis(C03R) \\sim Ueq, Uanis(C03S) \\sim Ueq,
Uanis(C03T) \\sim Ueq, Uanis(C03U) \\sim Ueq, Uanis(C03V) \\sim Ueq,
Uanis(C03W) \\sim Ueq, Uanis(C03X) \\sim Ueq, Uanis(C03Y) \\sim Ueq,
Uanis(C03Z) \\sim Ueq, Uanis(C040) \\sim Ueq, Uanis(C041) \\sim Ueq,
Uanis(C042) \\sim Ueq, Uanis(C043) \\sim Ueq, Uanis(C044) \\sim Ueq,
Uanis(C045) \\sim Ueq, Uanis(C046) \\sim Ueq, Uanis(C047) \\sim Ueq,
Uanis(C048) \\sim Ueq, Uanis(C049) \\sim Ueq, Uanis(C04A) \\sim Ueq,
Uanis(C04B) \\sim Ueq, Uanis(C04C) \\sim Ueq, Uanis(C04D) \\sim Ueq,
Uanis(C04E) \\sim Ueq, Uanis(C04F) \\sim Ueq, Uanis(C04G) \\sim Ueq,
Uanis(C04H) \\sim Ueq, Uanis(C04I) \\sim Ueq, Uanis(C04J) \\sim Ueq,
Uanis(C04K) \\sim Ueq, Uanis(C04L) \\sim Ueq, Uanis(C04M) \\sim Ueq,
Uanis(C04N) \\sim Ueq, Uanis(C04O) \\sim Ueq, Uanis(C04P) \\sim Ueq,
Uanis(C04Q) \\sim Ueq, Uanis(C04R) \\sim Ueq, Uanis(C04S) \\sim Ueq,
Uanis(C04T) \\sim Ueq, Uanis(C04U) \\sim Ueq, Uanis(C04V) \\sim Ueq,
Uanis(C04W) \\sim Ueq, Uanis(C04X) \\sim Ueq, Uanis(C04Y) \\sim Ueq,
Uanis(C04Z) \\sim Ueq, Uanis(C050) \\sim Ueq, Uanis(C051) \\sim Ueq,
Uanis(C053) \\sim Ueq, Uanis(C054) \\sim Ueq, Uanis(C055) \\sim Ueq,
Uanis(C056) \\sim Ueq, Uanis(C057) \\sim Ueq, Uanis(C058) \\sim Ueq,
Uanis(C059) \\sim Ueq, Uanis(C05A) \\sim Ueq, Uanis(C05C) \\sim Ueq,
Uanis(C05D) \\sim Ueq, Uanis(C05E) \\sim Ueq, Uanis(C05F) \\sim Ueq,
Uanis(C05H) \\sim Ueq, Uanis(C05I) \\sim Ueq, Uanis(C05J) \\sim Ueq,
Uanis(C05K) \\sim Ueq, Uanis(C05L) \\sim Ueq, Uanis(C05M) \\sim Ueq,
Uanis(C05O) \\sim Ueq, Uanis(C05P) \\sim Ueq, Uanis(C05Q) \\sim Ueq, Uanis(C5)
\\sim Ueq, Uanis(C6) \\sim Ueq, Uanis(C1) \\sim Ueq, Uanis(C8) \\sim Ueq,
Uanis(C12) \\sim Ueq: with sigma of 0.01 and sigma for terminal atoms of 0.02
2.a Ternary CH refined with riding coordinates:
 C011(H011), C015(H015), C017(H017), C01A(H01F), C01J(H01O), C01Q(H01Z),
 C028(H028), C02Z(H02Z), C03R(H03T), C03T(H03V)
2.b Secondary CH2 refined with riding coordinates:
 C018(H01D,H01E), C01H(H01L,H01M), C023(H02A,H02B), C048(H04D,H04E), C04B(H04G,
 H04H), C05H(H05K,H05N)
2.c Aromatic/amide H refined with riding coordinates:
 C00Y(H00Y), C016(H016), C01B(H01G), C01G(H01K), C01I(H01N), C01K(H01P),
 C01N(H01W), C01O(H01X), C01P(H01Y), C01V(H1), C01W(H2), C01X(H3), C01Y(H4),
 C01Z(H5), C020(H020), C021(H021), C022(H022), C024(H024), C025(H025),
 C026(H026), C027(H027), C029(H029), C02B(H02F), C02C(H02G), C02D(H02H),
 C02E(H02I), C02G(H02J), C02H(H02K), C02M(H02M), C02N(H02N), C02O(H02O),
 C02P(H02P), C02R(H02R), C02S(H02S), C02T(H02T), C02V(H02V), C02W(H02W),
 C02X(H02X), C02Y(H02Y), C030(H030), C031(H031), C032(H032), C033(H033),
 C035(H035), C037(H037), C038(H038), C039(H039), C03A(H03A), C03B(H03B),
 C03C(H03C), C03D(H03D), C03G(H03H), C03H(H03I), C03I(H03), C03J(H03J),
 C03K(H03K), C03L(H03L), C03M(H03M), C03N(H03N), C03O(H03O), C03P(H03P),
 C03S(H03U), C03U(H03W), C03W(H03X), C03Y(H03Y), C03Z(H03Z), C040(H040),
 C043(H043), C044(H044), C045(H045), C046(H046), C047(H047), C049(H049),
 C04A(H04F), C04C(H04I), C04D(H04V), C04E(H04J), C04F(H04K), C04G(H04L),
 C04H(H04M), C04I(H04N), C04J(H04W), C04K(H04O), C04L(H04P), C04M(H04Q),
 C04N(H04), C04P(H04R), C04Q(H04S), C04R(H04T), C04S(H04U), C04T(H6), C04V(H7),
 C04W(H8), C04X(H04X), C04Y(H04Y), C04Z(H04Z), C050(H050), C053(H053),
 C054(H054), C055(H055), C056(H056), C057(H057), C058(H058), C059(H059),
 C05A(H05G), C05C(H05H), C05D(H05D), C05E(H05E), C05F(H05F), C05I(H05I),
 C05J(H05J), C05L(H05L), C05M(H05M), C05P(H05P), C05Q(H05Q), C5(H5A), C6(H6A),
 C1(H1A), C8(H8A), C12(H12)
2.d Idealised Me refined as rotating group:
 C013(H01A,H01B,H01C), C01F(H01H,H01I,H01J), C01L(H01Q,H01R,H01S), C01M(H01T,
 H01U,H01V), C01U(H01,H,HA), C02A(H02C,H02D,H02E), C03F(H03E,H03F,H03G),
 C03Q(H03Q,H03R,H03S), C042(H04A,H04B,H04C), C051(H05A,H05B,H05C)
;
_smtbx_masks_void_probe_radius 1.2
_smtbx_masks_void_truncation_radius 1.2
_olex2_submission_special_instructions 'No special instructions were received'
_oxdiff_exptl_absorpt_empirical_details
;
Empirical correction (ABSPACK) includes:
- Absorption correction using spherical harmonics
- Frame scaling
;
_oxdiff_exptl_absorpt_empirical_full_max 4.280
_oxdiff_exptl_absorpt_empirical_full_min 0.466

loop_
_space_group_symop_operation_xyz
'x, y, z'
'-x+1/2, -y, z+1/2'
'-x, y+1/2, -z+1/2'
'x+1/2, -y+1/2, -z'

loop_
_atom_site_label
_atom_site_type_symbol
_atom_site_fract_x
_atom_site_fract_y
_atom_site_fract_z
_atom_site_U_iso_or_equiv
_atom_site_adp_type
_atom_site_occupancy
_atom_site_site_symmetry_order
_atom_site_calc_flag
_atom_site_refinement_flags_posn
_atom_site_refinement_flags_adp
_atom_site_refinement_flags_occupancy
_atom_site_disorder_assembly
_atom_site_disorder_group
Au01 Au 0.32011(3) 0.43457(2) 0.50149(2) 0.02422(11) Uani 1 1 d . . . . .
Au02 Au 0.47137(3) 0.56092(2) 0.52478(2) 0.02383(11) Uani 1 1 d . . . . .
Au03 Au 0.35285(3) 0.52800(2) 0.48697(2) 0.02064(10) Uani 1 1 d . . . . .
Au04 Au 0.25479(3) 0.59700(2) 0.47724(2) 0.02208(10) Uani 1 1 d . . . . .
Au05 Au 0.32794(3) 0.58811(2) 0.55150(2) 0.02269(11) Uani 1 1 d . . . . .
Au06 Au 0.37318(3) 0.49398(2) 0.56535(2) 0.02399(11) Uani 1 1 d . . . . .
Au07 Au 0.37096(3) 0.46368(2) 0.42370(2) 0.02431(11) Uani 1 1 d . . . . .
Au08 Au 0.32826(3) 0.56146(2) 0.40837(2) 0.02333(11) Uani 1 1 d . . . . .
Au09 Au 0.46529(3) 0.54064(2) 0.43821(2) 0.02464(11) Uani 1 1 d . . . . .
Cu0A Cu 0.24429(10) 0.49869(6) 0.45117(5) 0.0249(4) Uani 1 1 d . . . . .
Cu0B Cu 0.24213(10) 0.51238(6) 0.52783(5) 0.0243(4) Uani 1 1 d . . . . .
Cu0C Cu 0.39113(10) 0.61421(7) 0.47476(6) 0.0247(4) Uani 1 1 d . . . . .
Cu0D Cu 0.45216(9) 0.46914(7) 0.49638(6) 0.0258(4) Uani 1 1 d . . . . .
Cu0E Cu 0.06037(10) 0.47377(7) 0.48752(6) 0.0276(4) Uani 1 1 d . . . . .
Cl7 Cl 0.14263(15) 0.47723(11) 0.43122(9) 0.0270(6) Uani 1 1 d . . . . .
Cl2 Cl 0.13830(16) 0.49262(12) 0.54526(9) 0.0295(6) Uani 1 1 d . . . . .
P00H P 0.17897(18) 0.65902(11) 0.46765(9) 0.0232(6) Uani 1 1 d . . . . .
Cl00 Cl 0.44110(17) 0.68226(11) 0.47556(12) 0.0337(7) Uani 1 1 d . . . . .
P00J P -0.02286(18) 0.52867(12) 0.47555(10) 0.0280(7) Uani 1 1 d . . . . .
Cl1 Cl 0.53431(19) 0.41937(12) 0.50570(12) 0.0378(7) Uani 1 1 d . . . . .
P00L P 0.57216(18) 0.59708(12) 0.54556(10) 0.0274(7) Uani 1 1 d . . . . .
P00M P 0.39283(19) 0.41714(12) 0.36655(10) 0.0284(7) Uani 1 1 d . . . . .
P00N P 0.38318(19) 0.47986(12) 0.63497(10) 0.0271(7) Uani 1 1 d . . . . .
P00O P 0.56811(18) 0.55314(12) 0.40583(10) 0.0281(7) Uani 1 1 d . . . . .
P00P P 0.30381(19) 0.35515(12) 0.51651(11) 0.0300(7) Uani 1 1 d . . . . .
P00Q P 0.30833(17) 0.63288(12) 0.60962(10) 0.0247(6) Uani 1 1 d . . . . .
P00R P 0.03296(19) 0.39572(12) 0.49155(12) 0.0323(7) Uani 1 1 d . . . . .
P00S P 0.31300(17) 0.56851(12) 0.33792(9) 0.0258(6) Uani 1 1 d . . . . .
Cl Cl 0.6725(4) 0.2796(2) 0.5199(2) 0.0866(19) Uani 1 1 d . . . . .
Cl4 Cl 0.6463(4) 0.3302(4) 0.5948(2) 0.099(3) Uani 1 1 d . . . . .
C00X C 0.1410(7) 0.6827(5) 0.5143(4) 0.028(3) Uani 1 1 d . U . . .
C00Y C 0.1951(7) 0.5758(5) 0.6231(4) 0.029(3) Uani 1 1 d . U . . .
H00Y H 0.210802 0.559593 0.599297 0.034 Uiso 1 1 calc R U . . .
C00Z C -0.0978(8) 0.5036(5) 0.4483(4) 0.033(3) Uani 1 1 d . U . . .
C010 C 0.3133(8) 0.3964(5) 0.3417(4) 0.032(3) Uani 1 1 d . U . . .
C011 C 0.6099(7) 0.6382(5) 0.5057(4) 0.027(3) Uani 1 1 d . U . . .
H011 H 0.583007 0.668427 0.507937 0.032 Uiso 1 1 calc R U . . .
C012 C 0.3109(8) 0.3173(5) 0.4707(5) 0.037(3) Uani 1 1 d . U . . .
C013 C 0.1300(9) 0.6209(5) 0.3967(5) 0.037(3) Uani 1 1 d . U . . .
H01A H 0.157219 0.591913 0.400651 0.055 Uiso 1 1 calc R U . . .
H01B H 0.158330 0.645456 0.383704 0.055 Uiso 1 1 calc R U . . .
H01C H 0.090694 0.613752 0.379039 0.055 Uiso 1 1 calc R U . . .
C015 C 0.6282(8) 0.5730(5) 0.4468(4) 0.031(3) Uani 1 1 d . U . . .
H015 H 0.623842 0.550259 0.470257 0.037 Uiso 1 1 calc R U . . .
C016 C 0.3546(10) 0.2770(6) 0.4694(6) 0.046(4) Uani 1 1 d . U . . .
H016 H 0.380939 0.268328 0.492703 0.056 Uiso 1 1 calc R U . . .
C017 C 0.0910(8) 0.3605(6) 0.5257(5) 0.035(3) Uani 1 1 d . U . . .
H017 H 0.091908 0.378252 0.552290 0.043 Uiso 1 1 calc R U . . .
C018 C 0.5998(8) 0.6213(5) 0.4608(4) 0.034(3) Uani 1 1 d . U . . .
H01D H 0.549915 0.621056 0.455433 0.040 Uiso 1 1 calc R U . . .
H01E H 0.619876 0.645998 0.442784 0.040 Uiso 1 1 calc R U . . .
C019 C 0.6408(7) 0.5554(5) 0.5593(4) 0.031(3) Uani 1 1 d . U . . .
C01A C 0.3600(7) 0.5373(5) 0.6622(4) 0.032(3) Uani 1 1 d . U . . .
H01F H 0.312859 0.546716 0.653467 0.038 Uiso 1 1 calc R U . . .
C01B C 0.1354(7) 0.6539(5) 0.5487(4) 0.028(3) Uani 1 1 d . U . . .
H01G H 0.156031 0.623191 0.548400 0.033 Uiso 1 1 calc R U . . .
C01E C 0.2259(8) 0.5654(5) 0.3216(4) 0.030(3) Uani 1 1 d . U . . .
C01F C 0.6844(8) 0.6524(5) 0.5153(5) 0.038(3) Uani 1 1 d . U . . .
H01H H 0.686764 0.666427 0.542816 0.057 Uiso 1 1 calc R U . . .
H01I H 0.700272 0.675732 0.495031 0.057 Uiso 1 1 calc R U . . .
H01J H 0.713668 0.624030 0.514180 0.057 Uiso 1 1 calc R U . . .
C01G C 0.1772(8) 0.7357(5) 0.4111(4) 0.031(3) Uani 1 1 d . U . . .
H01K H 0.129959 0.728970 0.407466 0.037 Uiso 1 1 calc R U . . .
C01H C 0.1638(7) 0.3637(5) 0.5090(4) 0.028(3) Uani 1 1 d . U . . .
H01L H 0.174308 0.397460 0.502721 0.034 Uiso 1 1 calc R U . . .
H01M H 0.166403 0.345574 0.482947 0.034 Uiso 1 1 calc R U . . .
C01I C 0.1132(7) 0.7279(5) 0.5150(4) 0.031(3) Uani 1 1 d . U . . .
H01N H 0.116091 0.747581 0.491375 0.037 Uiso 1 1 calc R U . . .
C01J C 0.0060(7) 0.5776(5) 0.4413(4) 0.030(3) Uani 1 1 d . U . . .
H01O H 0.023679 0.562517 0.415610 0.036 Uiso 1 1 calc R U . . .
C01K C 0.2823(8) 0.7218(5) 0.4474(5) 0.038(3) Uani 1 1 d . U . . .
H01P H 0.307675 0.705091 0.467649 0.046 Uiso 1 1 calc R U . . .
C01L C -0.0461(8) 0.6144(6) 0.4288(5) 0.041(3) Uani 1 1 d . U . . .
H01Q H -0.090316 0.598894 0.423948 0.061 Uiso 1 1 calc R U . . .
H01R H -0.030964 0.630261 0.403551 0.061 Uiso 1 1 calc R U . . .
H01S H -0.051015 0.638140 0.450695 0.061 Uiso 1 1 calc R U . . .
C01M C 0.3716(9) 0.6521(6) 0.6878(5) 0.039(3) Uani 1 1 d . U . . .
H01T H 0.334937 0.636140 0.702987 0.058 Uiso 1 1 calc R U . . .
H01U H 0.359557 0.685705 0.683657 0.058 Uiso 1 1 calc R U . . .
H01V H 0.414336 0.650094 0.703485 0.058 Uiso 1 1 calc R U . . .
C01N C 0.0802(8) 0.7452(5) 0.5510(5) 0.034(3) Uani 1 1 d . U . . .
H01W H 0.063301 0.776890 0.552276 0.040 Uiso 1 1 calc R U . . .
C01O C 0.2756(9) 0.3296(6) 0.4363(5) 0.041(3) Uani 1 1 d . U . . .
H01X H 0.247779 0.357335 0.436222 0.049 Uiso 1 1 calc R U . . .
C01P C 0.1844(8) 0.5282(6) 0.3372(5) 0.036(3) Uani 1 1 d . U . . .
H01Y H 0.203060 0.506815 0.356782 0.043 Uiso 1 1 calc R U . . .
C01Q C 0.3814(8) 0.6272(5) 0.6449(4) 0.030(3) Uani 1 1 d . U . . .
H01Z H 0.419023 0.645611 0.631408 0.036 Uiso 1 1 calc R U . . .
C01R C 0.2317(8) 0.6159(5) 0.6374(4) 0.031(3) Uani 1 1 d . U . . .
C01S C 0.3629(7) 0.3310(5) 0.5537(5) 0.034(3) Uani 1 1 d . U . . .
C01U C 0.7043(8) 0.5741(6) 0.4337(5) 0.040(3) Uani 1 1 d . U . . .
H01 H 0.711825 0.600626 0.414722 0.059 Uiso 1 1 calc R U . . .
H H 0.716037 0.544000 0.420139 0.059 Uiso 1 1 calc R U . . .
HA H 0.733104 0.578248 0.458070 0.059 Uiso 1 1 calc R U . . .
C01V C 0.5160(11) 0.6765(7) 0.3468(6) 0.054(5) Uani 1 1 d . U . . .
H1 H 0.478838 0.698235 0.347983 0.065 Uiso 1 1 calc R U . . .
C01W C 0.6035(8) 0.4595(6) 0.4065(5) 0.041(3) Uani 1 1 d . U . . .
H2 H 0.590577 0.462181 0.434497 0.050 Uiso 1 1 calc R U . . .
C01X C 0.2546(10) 0.7279(5) 0.6115(5) 0.042(4) Uani 1 1 d . U . . .
H3 H 0.220446 0.716870 0.629990 0.051 Uiso 1 1 calc R U . . .
C01Y C -0.2051(9) 0.4599(7) 0.4087(6) 0.049(4) Uani 1 1 d . U . . .
H4 H -0.242589 0.445209 0.395169 0.058 Uiso 1 1 calc R U . . .
C01Z C 0.2066(9) 0.6387(6) 0.6725(4) 0.037(3) Uani 1 1 d . U . . .
H5 H 0.230478 0.665356 0.683418 0.045 Uiso 1 1 calc R U . . .
C020 C -0.1027(10) 0.3585(7) 0.4933(6) 0.053(4) Uani 1 1 d . U . . .
H020 H -0.095255 0.346245 0.466466 0.063 Uiso 1 1 calc R U . . .
C021 C 0.1911(9) 0.3966(6) 0.3418(5) 0.041(4) Uani 1 1 d . U . . .
H021 H 0.149418 0.406649 0.354062 0.049 Uiso 1 1 calc R U . . .
C022 C 0.6365(9) 0.5093(6) 0.5423(4) 0.039(3) Uani 1 1 d . U . . .
H022 H 0.597271 0.500228 0.526907 0.047 Uiso 1 1 calc R U . . .
C023 C 0.0683(7) 0.6007(5) 0.4636(4) 0.026(3) Uani 1 1 d . U . . .
H02A H 0.052199 0.615544 0.489439 0.031 Uiso 1 1 calc R U . . .
H02B H 0.101391 0.575422 0.470876 0.031 Uiso 1 1 calc R U . . .
C024 C 0.3120(9) 0.7585(6) 0.4258(5) 0.039(3) Uani 1 1 d . U . . .
H024 H 0.358163 0.766827 0.431342 0.047 Uiso 1 1 calc R U . . .
C025 C -0.0072(10) 0.3912(7) 0.4105(5) 0.049(4) Uani 1 1 d . U . . .
H025 H -0.030017 0.419820 0.417799 0.058 Uiso 1 1 calc R U . . .
C026 C -0.1018(8) 0.5032(6) 0.4066(5) 0.043(4) Uani 1 1 d . U . . .
H026 H -0.067757 0.519632 0.391263 0.051 Uiso 1 1 calc R U . . .
C027 C 0.3502(9) 0.7596(6) 0.5563(6) 0.045(4) Uani 1 1 d . U . . .
H027 H 0.383103 0.770782 0.537069 0.054 Uiso 1 1 calc R U . . .
C028 C 0.1049(7) 0.6387(5) 0.4378(4) 0.025(2) Uani 1 1 d . U . . .
H028 H 0.073252 0.666180 0.433277 0.030 Uiso 1 1 calc R U . . .
C029 C 0.7464(11) 0.4913(7) 0.5698(6) 0.056(5) Uani 1 1 d . U . . .
H029 H 0.783577 0.469753 0.572676 0.067 Uiso 1 1 calc R U . . .
C02A C 0.2149(10) 0.3688(7) 0.5814(5) 0.047(4) Uani 1 1 d . U . . .
H02C H 0.219412 0.403412 0.577941 0.071 Uiso 1 1 calc R U . . .
H02D H 0.252408 0.357012 0.598560 0.071 Uiso 1 1 calc R U . . .
H02E H 0.171058 0.361593 0.594530 0.071 Uiso 1 1 calc R U . . .
C02B C 0.4507(9) 0.2941(6) 0.6132(5) 0.043(4) Uani 1 1 d . U . . .
H02F H 0.481043 0.281773 0.633325 0.052 Uiso 1 1 calc R U . . .
C02C C 0.2523(8) 0.4110(5) 0.3584(5) 0.035(3) Uani 1 1 d . U . . .
H02G H 0.252383 0.431395 0.381749 0.042 Uiso 1 1 calc R U . . .
C02D C 0.3465(9) 0.3893(6) 0.6665(4) 0.038(3) Uani 1 1 d . U . . .
H02H H 0.392990 0.380681 0.662214 0.046 Uiso 1 1 calc R U . . .
C02E C -0.1147(7) 0.5901(6) 0.5162(5) 0.035(3) Uani 1 1 d . U . . .
H02I H -0.140550 0.591148 0.491484 0.042 Uiso 1 1 calc R U . . .
C02F C 0.5695(8) 0.6019(6) 0.3694(5) 0.037(3) Uani 1 1 d . U . . .
C02G C 0.3124(10) 0.3662(6) 0.3070(5) 0.042(4) Uani 1 1 d . U . . .
H02J H 0.354085 0.355829 0.294945 0.051 Uiso 1 1 calc R U . . .
C02H C 0.1892(11) 0.3671(7) 0.3067(5) 0.051(4) Uani 1 1 d . U . . .
H02K H 0.147139 0.357852 0.294496 0.061 Uiso 1 1 calc R U . . .
C02I C 0.5610(8) 0.6360(6) 0.5903(4) 0.035(3) Uani 1 1 d . U . . .
C02J C 0.4671(8) 0.4634(5) 0.6526(4) 0.033(3) Uani 1 1 d . U . . .
C02K C 0.3467(9) 0.6218(6) 0.3144(5) 0.041(4) Uani 1 1 d . U . . .
C02L C 0.0299(9) 0.3666(6) 0.4404(5) 0.039(3) Uani 1 1 d . U . . .
C02M C 0.2762(9) 0.7837(5) 0.3960(4) 0.036(3) Uani 1 1 d . U . . .
H02M H 0.297712 0.808736 0.381149 0.043 Uiso 1 1 calc R U . . .
C02N C 0.1008(8) 0.6685(6) 0.5832(4) 0.035(3) Uani 1 1 d . U . . .
H02N H 0.095749 0.647542 0.605880 0.042 Uiso 1 1 calc R U . . .
C02O C -0.1330(9) 0.6174(7) 0.5491(6) 0.047(4) Uani 1 1 d . U . . .
H02O H -0.173559 0.636015 0.547208 0.057 Uiso 1 1 calc R U . . .
C02P C -0.1500(9) 0.4840(6) 0.4701(5) 0.042(4) Uani 1 1 d . U . . .
H02P H -0.149921 0.486292 0.499185 0.050 Uiso 1 1 calc R U . . .
C02Q C 0.3247(9) 0.4352(5) 0.6572(4) 0.036(3) Uani 1 1 d . U . . .
C02R C 0.5225(9) 0.4675(7) 0.6238(5) 0.044(4) Uani 1 1 d . U . . .
H02R H 0.514729 0.476653 0.596119 0.053 Uiso 1 1 calc R U . . .
C02S C 0.4192(9) 0.3574(5) 0.5675(5) 0.039(3) Uani 1 1 d . U . . .
H02S H 0.427891 0.387918 0.555909 0.047 Uiso 1 1 calc R U . . .
C02T C -0.0196(9) 0.5597(7) 0.5563(5) 0.046(4) Uani 1 1 d . U . . .
H02T H 0.017943 0.538538 0.559482 0.055 Uiso 1 1 calc R U . . .
C02U C 0.3450(9) 0.2197(6) 0.7426(5) 0.043(4) Uani 1 1 d . U . . .
C02V C 0.2688(11) 0.1655(7) 0.6033(6) 0.051(4) Uani 1 1 d . U . . .
H02V H 0.279956 0.145935 0.580509 0.061 Uiso 1 1 calc R U . . .
C02W C 0.7507(10) 0.5354(7) 0.5874(6) 0.055(4) Uani 1 1 d . U . . .
H02W H 0.789850 0.543716 0.603213 0.066 Uiso 1 1 calc R U . . .
C02X C 0.2082(9) 0.7718(5) 0.3882(4) 0.035(3) Uani 1 1 d . U . . .
H02X H 0.183171 0.788005 0.367471 0.042 Uiso 1 1 calc R U . . .
C02Y C 0.4652(10) 0.3589(6) 0.4191(5) 0.045(4) Uani 1 1 d . U . . .
H02Y H 0.448767 0.379706 0.439952 0.054 Uiso 1 1 calc R U . . .
C02Z C 0.2180(8) 0.3444(5) 0.5388(5) 0.034(3) Uani 1 1 d . U . . .
H02Z H 0.211061 0.309290 0.542339 0.041 Uiso 1 1 calc R U . . .
C030 C 0.3582(11) 0.2504(6) 0.4332(7) 0.056(5) Uani 1 1 d . U . . .
H030 H 0.388602 0.224023 0.431721 0.067 Uiso 1 1 calc R U . . .
C031 C 0.1970(8) 0.5946(5) 0.2916(4) 0.031(3) Uani 1 1 d . U . . .
H031 H 0.223323 0.619554 0.279861 0.038 Uiso 1 1 calc R U . . .
C032 C 0.6971(9) 0.5687(6) 0.5822(5) 0.044(4) Uani 1 1 d . U . . .
H032 H 0.699741 0.599550 0.594158 0.052 Uiso 1 1 calc R U . . .
C033 C 0.5082(11) 0.3226(8) 0.4293(7) 0.061(5) Uani 1 1 d . U . . .
H033 H 0.519087 0.317494 0.457421 0.073 Uiso 1 1 calc R U . . .
C035 C 0.3267(10) 0.6661(6) 0.3283(6) 0.045(4) Uani 1 1 d . U . . .
H035 H 0.298232 0.667422 0.351944 0.054 Uiso 1 1 calc R U . . .
C036 C -0.0508(8) 0.3840(5) 0.5143(5) 0.038(3) Uani 1 1 d . U . . .
C037 C 0.1482(9) 0.6232(7) 0.6911(5) 0.044(4) Uani 1 1 d . U . . .
H037 H 0.131614 0.639956 0.714408 0.052 Uiso 1 1 calc R U . . .
C038 C 0.3910(10) 0.6205(6) 0.2808(5) 0.045(4) Uani 1 1 d . U . . .
H038 H 0.407786 0.590956 0.270756 0.054 Uiso 1 1 calc R U . . .
C039 C 0.5749(8) 0.6221(6) 0.6290(5) 0.039(3) Uani 1 1 d . U . . .
H039 H 0.593895 0.591322 0.633471 0.047 Uiso 1 1 calc R U . . .
C03A C 0.3893(11) 0.7055(7) 0.2756(5) 0.053(4) Uani 1 1 d . U . . .
H03A H 0.403462 0.733876 0.262215 0.063 Uiso 1 1 calc R U . . .
C03B C -0.0379(10) 0.5907(8) 0.5885(6) 0.053(4) Uani 1 1 d . U . . .
H03B H -0.010885 0.591924 0.612756 0.064 Uiso 1 1 calc R U . . .
C03C C -0.1654(11) 0.3522(8) 0.5133(7) 0.061(5) Uani 1 1 d . U . . .
H03C H -0.200538 0.334595 0.499899 0.073 Uiso 1 1 calc R U . . .
C03D C -0.1775(12) 0.3702(8) 0.5509(7) 0.064(5) Uani 1 1 d . U . . .
H03D H -0.221301 0.366708 0.563183 0.076 Uiso 1 1 calc R U . . .
C03E C 0.2157(7) 0.7095(5) 0.4393(4) 0.029(3) Uani 1 1 d . U . . .
C03F C 0.0681(11) 0.3115(7) 0.5363(7) 0.062(5) Uani 1 1 d . U . . .
H03E H 0.018363 0.311395 0.540263 0.093 Uiso 1 1 calc R U . . .
H03F H 0.090604 0.301266 0.561690 0.093 Uiso 1 1 calc R U . . .
H03G H 0.080144 0.289666 0.514002 0.093 Uiso 1 1 calc R U . . .
C03G C 0.5146(9) 0.6326(6) 0.3691(5) 0.042(4) Uani 1 1 d . U . . .
H03H H 0.474721 0.624388 0.384195 0.051 Uiso 1 1 calc R U . . .
C03H C 0.3963(9) 0.2669(7) 0.5997(5) 0.045(4) Uani 1 1 d . U . . .
H03I H 0.388589 0.236057 0.610894 0.054 Uiso 1 1 calc R U . . .
C03I C 0.2266(11) 0.2045(7) 0.5976(6) 0.055(5) Uani 1 1 d . U . . .
H03 H 0.207622 0.210925 0.571300 0.066 Uiso 1 1 calc R U . . .
C03J C 0.3514(9) 0.7121(6) 0.5682(5) 0.040(3) Uani 1 1 d . U . . .
H03J H 0.383954 0.690656 0.556922 0.048 Uiso 1 1 calc R U . . .
C03K C 0.6893(10) 0.4772(7) 0.5480(5) 0.049(4) Uani 1 1 d . U . . .
H03K H 0.686373 0.445931 0.536972 0.059 Uiso 1 1 calc R U . . .
C03L C 0.3452(10) 0.7084(7) 0.3103(6) 0.053(4) Uani 1 1 d . U . . .
H03L H 0.329410 0.738162 0.320419 0.064 Uiso 1 1 calc R U . . .
C03M C 0.1124(10) 0.5840(7) 0.6774(5) 0.045(4) Uani 1 1 d . U . . .
H03M H 0.071877 0.573876 0.691011 0.054 Uiso 1 1 calc R U . . .
C03N C 0.6266(11) 0.6128(7) 0.3455(6) 0.051(4) Uani 1 1 d . U . . .
H03N H 0.664172 0.591383 0.344666 0.061 Uiso 1 1 calc R U . . .
C03O C 0.5625(10) 0.6511(8) 0.6623(5) 0.051(4) Uani 1 1 d . U . . .
H03O H 0.571917 0.640594 0.689435 0.062 Uiso 1 1 calc R U . . .
C03P C -0.0959(10) 0.6194(7) 0.5848(5) 0.050(4) Uani 1 1 d . U . . .
H03P H -0.109363 0.639950 0.606580 0.060 Uiso 1 1 calc R U . . .
C03Q C 0.3334(8) 0.5086(6) 0.2684(4) 0.038(3) Uani 1 1 d . U . . .
H03Q H 0.290535 0.525195 0.261983 0.056 Uiso 1 1 calc R U . . .
H03R H 0.328778 0.474751 0.261511 0.056 Uiso 1 1 calc R U . . .
H03S H 0.370748 0.522570 0.252351 0.056 Uiso 1 1 calc R U . . .
C03R C 0.4462(8) 0.4520(5) 0.3295(4) 0.036(3) Uani 1 1 d . U . . .
H03T H 0.492760 0.453143 0.342111 0.043 Uiso 1 1 calc R U . . .
C03S C 0.0732(8) 0.7140(6) 0.5849(5) 0.035(3) Uani 1 1 d . U . . .
H03U H 0.049626 0.724199 0.608777 0.042 Uiso 1 1 calc R U . . .
C03T C 0.3489(8) 0.5137(5) 0.3139(4) 0.029(3) Uani 1 1 d . U . . .
H03V H 0.322808 0.487130 0.327004 0.035 Uiso 1 1 calc R U . . .
C03U C -0.1246(11) 0.3942(8) 0.5718(6) 0.057(5) Uani 1 1 d . U . . .
H03W H -0.132175 0.405505 0.598912 0.069 Uiso 1 1 calc R U . . .
C03V C -0.0566(7) 0.5602(5) 0.5195(4) 0.032(3) Uani 1 1 d . U . . .
C03W C 0.2512(12) 0.3521(8) 0.2910(6) 0.060(5) Uani 1 1 d . U . . .
H03X H 0.251262 0.331222 0.268074 0.072 Uiso 1 1 calc R U . . .
C03X C 0.6006(8) 0.5004(6) 0.3818(4) 0.035(3) Uani 1 1 d . U . . .
C03Y C -0.2029(9) 0.4611(7) 0.4506(6) 0.046(4) Uani 1 1 d . U . . .
H03Y H -0.237882 0.446082 0.466256 0.056 Uiso 1 1 calc R U . . .
C03Z C 0.6149(8) 0.4949(7) 0.3409(5) 0.043(4) Uani 1 1 d . U . . .
H03Z H 0.611770 0.521301 0.322766 0.052 Uiso 1 1 calc R U . . .
C040 C -0.0114(11) 0.3752(8) 0.3710(6) 0.056(5) Uani 1 1 d . U . . .
H040 H -0.037220 0.392760 0.351406 0.067 Uiso 1 1 calc R U . . .
C041 C 0.3035(7) 0.6965(5) 0.5974(4) 0.030(3) Uani 1 1 d . U . . .
C042 C 0.4571(9) 0.4291(6) 0.2865(5) 0.041(4) Uani 1 1 d . U . . .
H04A H 0.480105 0.398216 0.289650 0.062 Uiso 1 1 calc R U . . .
H04B H 0.485518 0.450168 0.269613 0.062 Uiso 1 1 calc R U . . .
H04C H 0.412727 0.424351 0.273123 0.062 Uiso 1 1 calc R U . . .
C043 C 0.2958(9) 0.1540(6) 0.6423(5) 0.040(3) Uani 1 1 d . U . . .
H043 H 0.323691 0.126604 0.645729 0.048 Uiso 1 1 calc R U . . .
C044 C 0.1367(7) 0.5592(6) 0.6430(4) 0.032(3) Uani 1 1 d . U . . .
H044 H 0.113744 0.531540 0.633339 0.039 Uiso 1 1 calc R U . . .
C045 C 0.1182(9) 0.5223(6) 0.3247(5) 0.041(4) Uani 1 1 d . U . . .
H045 H 0.091168 0.497431 0.336073 0.050 Uiso 1 1 calc R U . . .
C046 C 0.0630(11) 0.3263(7) 0.4288(6) 0.051(4) Uani 1 1 d . U . . .
H046 H 0.088399 0.308965 0.448651 0.062 Uiso 1 1 calc R U . . .
C047 C 0.4796(10) 0.4477(6) 0.6914(5) 0.047(4) Uani 1 1 d . U . . .
H047 H 0.442040 0.444021 0.709638 0.057 Uiso 1 1 calc R U . . .
C048 C 0.4228(7) 0.5050(5) 0.3268(4) 0.029(3) Uani 1 1 d . U . . .
H04D H 0.429852 0.519880 0.354018 0.034 Uiso 1 1 calc R U . . .
H04E H 0.453067 0.521654 0.307104 0.034 Uiso 1 1 calc R U . . .
C049 C 0.6243(10) 0.4151(8) 0.3919(7) 0.056(5) Uani 1 1 d . U . . .
H049 H 0.629202 0.388840 0.410156 0.067 Uiso 1 1 calc R U . . .
C04A C 0.6378(10) 0.4100(7) 0.3507(6) 0.057(5) Uani 1 1 d . U . . .
H04F H 0.649073 0.379615 0.339684 0.069 Uiso 1 1 calc R U . . .
C04B C 0.4095(7) 0.5763(5) 0.6485(4) 0.031(3) Uani 1 1 d . U . . .
H04G H 0.428230 0.567042 0.621439 0.037 Uiso 1 1 calc R U . . .
H04H H 0.448213 0.576845 0.668112 0.037 Uiso 1 1 calc R U . . .
C04C C 0.5888(10) 0.4573(8) 0.6384(6) 0.054(4) Uani 1 1 d . U . . .
H04I H 0.627072 0.461129 0.620732 0.064 Uiso 1 1 calc R U . . .
C04D C 0.2119(12) 0.2350(9) 0.6316(7) 0.064(5) Uani 1 1 d . U . . .
H04V H 0.182890 0.261909 0.628500 0.077 Uiso 1 1 calc R U . . .
C04E C 0.5356(11) 0.6967(8) 0.6551(6) 0.056(5) Uani 1 1 d . U . . .
H04J H 0.529487 0.717634 0.677672 0.067 Uiso 1 1 calc R U . . .
C04F C 0.1314(9) 0.5876(6) 0.2789(5) 0.040(3) Uani 1 1 d . U . . .
H04K H 0.112921 0.607442 0.258024 0.048 Uiso 1 1 calc R U . . .
C04G C 0.5182(10) 0.7118(7) 0.6176(5) 0.047(4) Uani 1 1 d . U . . .
H04L H 0.498509 0.742458 0.613891 0.057 Uiso 1 1 calc R U . . .
C04H C 0.3012(10) 0.3564(6) 0.6819(5) 0.044(4) Uani 1 1 d . U . . .
H04M H 0.316189 0.325027 0.688300 0.052 Uiso 1 1 calc R U . . .
C04I C 0.4615(10) 0.3405(7) 0.5971(6) 0.049(4) Uani 1 1 d . U . . .
H04N H 0.498152 0.359533 0.606935 0.058 Uiso 1 1 calc R U . . .
C04J C 0.3231(13) 0.2405(8) 0.7781(7) 0.062(5) Uani 1 1 d . U . . .
H04W H 0.284636 0.228109 0.792434 0.075 Uiso 1 1 calc R U . . .
C04K C 0.2542(11) 0.7757(7) 0.5991(6) 0.051(4) Uani 1 1 d . U . . .
H04O H 0.221013 0.797101 0.609790 0.061 Uiso 1 1 calc R U . . .
C04L C -0.0603(9) 0.4015(7) 0.5528(6) 0.051(4) Uani 1 1 d . U . . .
H04P H -0.024776 0.418214 0.566513 0.061 Uiso 1 1 calc R U . . .
C04M C 0.5297(9) 0.6815(6) 0.5835(5) 0.041(3) Uani 1 1 d . U . . .
H04Q H 0.516846 0.691136 0.556595 0.050 Uiso 1 1 calc R U . . .
C04N C 0.1331(14) 0.1274(10) 0.8015(8) 0.076(7) Uani 1 1 d . U . . .
H04 H 0.096944 0.116351 0.818521 0.091 Uiso 1 1 calc R U . . .
C04O C 0.4454(9) 0.3658(6) 0.3795(5) 0.040(3) Uani 1 1 d . U . . .
C04P C 0.3532(9) 0.2847(6) 0.5699(5) 0.044(4) Uani 1 1 d . U . . .
H04R H 0.316611 0.265551 0.560018 0.053 Uiso 1 1 calc R U . . .
C04Q C 0.3018(10) 0.7912(6) 0.5718(6) 0.047(4) Uani 1 1 d . U . . .
H04S H 0.301947 0.823585 0.563225 0.057 Uiso 1 1 calc R U . . .
C04R C 0.2801(11) 0.3015(6) 0.4011(5) 0.050(4) Uani 1 1 d . U . . .
H04T H 0.255303 0.310884 0.377312 0.060 Uiso 1 1 calc R U . . .
C04S C 0.0220(10) 0.3331(8) 0.3590(6) 0.054(4) Uani 1 1 d . U . . .
H04U H 0.018554 0.320997 0.331806 0.065 Uiso 1 1 calc R U . . .
C04T C 0.1162(12) 0.1488(9) 0.7664(7) 0.063(5) Uani 1 1 d . U . . .
H6 H 0.069807 0.153763 0.758844 0.075 Uiso 1 1 calc R U . . .
C04U C 0.2806(10) 0.1841(7) 0.6768(5) 0.048(4) Uani 1 1 d . U . . .
C04V C 0.4522(13) 0.0484(9) 0.7306(7) 0.071(6) Uani 1 1 d . U . . .
H7 H 0.483094 0.022280 0.731962 0.085 Uiso 1 1 calc R U . . .
C04W C 0.4759(13) 0.0925(8) 0.7354(6) 0.063(5) Uani 1 1 d . U . . .
H8 H 0.523013 0.097840 0.740792 0.076 Uiso 1 1 calc R U . . .
C04X C 0.5456(10) 0.4367(8) 0.7056(6) 0.053(4) Uani 1 1 d . U . . .
H04X H 0.553210 0.426240 0.732941 0.064 Uiso 1 1 calc R U . . .
C04Y C 0.2550(8) 0.4472(5) 0.6609(4) 0.033(3) Uani 1 1 d . U . . .
H04Y H 0.238643 0.477545 0.652330 0.039 Uiso 1 1 calc R U . . .
C04Z C 0.5720(12) 0.6858(9) 0.3242(7) 0.065(5) Uani 1 1 d . U . . .
H04Z H 0.573523 0.714241 0.308398 0.078 Uiso 1 1 calc R U . . .
C050 C 0.2407(10) 0.2243(7) 0.6688(6) 0.051(4) Uani 1 1 d . U . . .
H050 H 0.233012 0.245879 0.690781 0.061 Uiso 1 1 calc R U . . .
C051 C 0.3597(8) 0.5308(6) 0.7082(4) 0.038(3) Uani 1 1 d . U . . .
H05A H 0.332002 0.502858 0.715324 0.057 Uiso 1 1 calc R U . . .
H05B H 0.340180 0.559204 0.721252 0.057 Uiso 1 1 calc R U . . .
H05C H 0.406655 0.526108 0.717951 0.057 Uiso 1 1 calc R U . . .
C053 C 0.5356(12) 0.2937(8) 0.4008(7) 0.066(5) Uani 1 1 d . U . . .
H053 H 0.568368 0.270243 0.408486 0.079 Uiso 1 1 calc R U . . .
C054 C 0.0910(8) 0.5521(6) 0.2960(4) 0.036(3) Uani 1 1 d . U . . .
H054 H 0.044664 0.548558 0.287670 0.043 Uiso 1 1 calc R U . . .
C055 C 0.4107(11) 0.6642(8) 0.2620(5) 0.053(4) Uani 1 1 d . U . . .
H055 H 0.440123 0.663351 0.238772 0.063 Uiso 1 1 calc R U . . .
C056 C -0.1529(11) 0.4801(7) 0.3858(6) 0.055(5) Uani 1 1 d . U . . .
H056 H -0.152554 0.477946 0.356690 0.066 Uiso 1 1 calc R U . . .
C057 C 0.6291(13) 0.6541(9) 0.3233(7) 0.068(6) Uani 1 1 d . U . . .
H057 H 0.668402 0.661591 0.307367 0.082 Uiso 1 1 calc R U . . .
C058 C 0.3603(14) 0.2829(8) 0.7940(7) 0.066(6) Uani 1 1 d . U . . .
H058 H 0.345824 0.297905 0.818668 0.080 Uiso 1 1 calc R U . . .
C059 C 0.6346(10) 0.4492(8) 0.3258(6) 0.056(5) Uani 1 1 d . U . . .
H059 H 0.645931 0.445852 0.297534 0.067 Uiso 1 1 calc R U . . .
C05A C 0.3981(12) 0.2416(8) 0.7207(6) 0.058(5) Uani 1 1 d . U . . .
H05G H 0.409939 0.229563 0.694371 0.070 Uiso 1 1 calc R U . . .
C05C C 0.3384(15) 0.0791(9) 0.7206(7) 0.072(6) Uani 1 1 d . U . . .
H05H H 0.291095 0.073921 0.715558 0.087 Uiso 1 1 calc R U . . .
C05D C 0.2326(10) 0.3693(6) 0.6880(5) 0.044(4) Uani 1 1 d . U . . .
H05D H 0.201513 0.346900 0.699457 0.053 Uiso 1 1 calc R U . . .
C05E C 0.5984(11) 0.4417(8) 0.6784(6) 0.058(5) Uani 1 1 d . U . . .
H05E H 0.643433 0.434182 0.687192 0.070 Uiso 1 1 calc R U . . .
C05F C 0.2103(10) 0.4132(7) 0.6776(5) 0.047(4) Uani 1 1 d . U . . .
H05F H 0.163589 0.421206 0.681732 0.056 Uiso 1 1 calc R U . . .
C05H C 0.6110(14) 0.3139(10) 0.5488(8) 0.075(6) Uani 1 1 d . U . . .
H05K H 0.597880 0.342701 0.533135 0.091 Uiso 1 1 calc R U . . .
H05N H 0.569330 0.294649 0.553630 0.091 Uiso 1 1 calc R U . . .
C05I C 0.0609(12) 0.3098(8) 0.3893(6) 0.060(5) Uani 1 1 d . U . . .
H05I H 0.086189 0.282076 0.382265 0.072 Uiso 1 1 calc R U . . .
C05J C 0.2498(13) 0.1344(9) 0.7912(7) 0.066(5) Uani 1 1 d . U . . .
H05J H 0.295196 0.129335 0.800709 0.079 Uiso 1 1 calc R U . . .
C05K C 0.3609(10) 0.1274(7) 0.7245(5) 0.048(4) Uani 1 1 d . U . . .
C05L C 0.3180(13) 0.2619(8) 0.3995(6) 0.061(5) Uani 1 1 d . U . . .
H05L H 0.317387 0.242001 0.375868 0.074 Uiso 1 1 calc R U . . .
C05M C 0.4335(12) 0.2801(8) 0.7360(7) 0.059(5) Uani 1 1 d . U . . .
H05M H 0.470920 0.293486 0.721373 0.071 Uiso 1 1 calc R U . . .
C05O C 0.2405(11) 0.1570(7) 0.7515(6) 0.050(4) Uani 1 1 d . U . . .
C05P C 0.3796(15) 0.0394(10) 0.7234(8) 0.082(7) Uani 1 1 d . U . . .
H05P H 0.361845 0.007995 0.720773 0.098 Uiso 1 1 calc R U . . .
C05Q C 0.5163(14) 0.2982(10) 0.3613(8) 0.078(7) Uani 1 1 d . U . . .
H05Q H 0.534699 0.277231 0.341249 0.094 Uiso 1 1 calc R U . . .
C5 C 0.1715(11) 0.1640(7) 0.7408(6) 0.054(4) Uani 1 1 d . U . . .
H5A H 0.161260 0.179447 0.715580 0.064 Uiso 1 1 calc R U . . .
C6 C 0.4305(11) 0.1309(8) 0.7323(6) 0.056(5) Uani 1 1 d . U . . .
H6A H 0.448916 0.161956 0.735733 0.067 Uiso 1 1 calc R U . . .
B7 B 0.3076(12) 0.1728(7) 0.7231(6) 0.046(5) Uani 1 1 d . . . . .
C1 C 0.1985(14) 0.1203(10) 0.8149(7) 0.076(6) Uani 1 1 d . U . . .
H1A H 0.207101 0.105490 0.840635 0.091 Uiso 1 1 calc R U . . .
C8 C 0.4123(13) 0.2992(8) 0.7742(7) 0.066(6) Uani 1 1 d . U . . .
H8A H 0.437384 0.325033 0.785614 0.079 Uiso 1 1 calc R U . . .
C12 C 0.4691(13) 0.3337(8) 0.3491(7) 0.067(6) Uani 1 1 d . U . . .
H12 H 0.453903 0.335967 0.321478 0.081 Uiso 1 1 calc R U . . .
Cu5 Cu 0.6447(5) 0.7610(3) 0.2572(3) 0.165(3) Uani 1 1 d . . . . .
Cl6 Cl 0.7449(7) 0.7428(3) 0.2767(3) 0.125(4) Uani 1 1 d . . . . .
Cl5 Cl 0.5433(7) 0.7820(6) 0.2439(4) 0.180(7) Uani 1 1 d . . . . .

loop_
_atom_site_aniso_label
_atom_site_aniso_U_11
_atom_site_aniso_U_22
_atom_site_aniso_U_33
_atom_site_aniso_U_23
_atom_site_aniso_U_13
_atom_site_aniso_U_12
Au01 0.0257(3) 0.0190(2) 0.0279(2) 0.00325(18) -0.0025(2) -0.0022(2)
Au02 0.0223(3) 0.0234(2) 0.0258(2) 0.00120(19) -0.00205(19) -0.0028(2)
Au03 0.0207(2) 0.0190(2) 0.0222(2) 0.00175(16) -0.00135(17) -0.00051(18)
Au04 0.0216(3) 0.0203(2) 0.0243(2) 0.00142(17) -0.00129(19) 0.00156(19)
Au05 0.0241(3) 0.0221(2) 0.0219(2) 0.00063(17) -0.00063(19) -0.0004(2)
Au06 0.0262(3) 0.0227(2) 0.0230(2) 0.00404(18) -0.00248(19) -0.0020(2)
Au07 0.0268(3) 0.0214(2) 0.0247(2) -0.00054(18) -0.00164(19) -0.0003(2)
Au08 0.0253(3) 0.0234(2) 0.0213(2) 0.00186(18) -0.00139(19) 0.0009(2)
Au09 0.0220(3) 0.0254(2) 0.0265(2) -0.00043(19) 0.00060(19) -0.0019(2)
Cu0A 0.0268(10) 0.0231(9) 0.0247(8) 0.0003(7) -0.0028(7) -0.0006(8)
Cu0B 0.0226(10) 0.0232(9) 0.0270(9) 0.0024(7) -0.0032(7) -0.0015(7)
Cu0C 0.0261(10) 0.0209(8) 0.0272(9) 0.0009(7) 0.0013(7) -0.0043(7)
Cu0D 0.0197(9) 0.0245(9) 0.0332(9) 0.0032(7) -0.0044(7) 0.0013(7)
Cu0E 0.0258(10) 0.0245(9) 0.0326(9) 0.0014(7) -0.0004(8) -0.0020(8)
Cl7 0.0179(14) 0.0349(15) 0.0284(14) -0.0013(11) -0.0003(11) -0.0058(12)
Cl2 0.0213(15) 0.0340(15) 0.0331(14) 0.0003(12) -0.0012(11) -0.0037(12)
P00H 0.0225(16) 0.0189(13) 0.0281(15) 0.0019(11) -0.0022(12) 0.0008(12)
Cl00 0.0257(16) 0.0226(14) 0.0528(19) 0.0044(13) 0.0006(14) -0.0033(12)
P00J 0.0270(17) 0.0246(15) 0.0325(16) -0.0005(12) -0.0030(13) -0.0001(13)
Cl1 0.0294(17) 0.0314(15) 0.0527(19) 0.0054(14) -0.0048(15) 0.0060(14)
P00L 0.0226(17) 0.0270(16) 0.0326(16) 0.0014(13) -0.0026(13) -0.0047(13)
P00M 0.0318(19) 0.0249(15) 0.0287(15) -0.0018(12) -0.0005(13) 0.0029(14)
P00N 0.0285(18) 0.0285(16) 0.0243(15) 0.0066(12) -0.0024(12) -0.0020(13)
P00O 0.0252(17) 0.0298(17) 0.0292(15) -0.0034(12) 0.0025(13) -0.0010(13)
P00P 0.0296(18) 0.0193(14) 0.0410(18) 0.0073(13) -0.0039(14) -0.0022(13)
P00Q 0.0239(17) 0.0268(15) 0.0234(14) -0.0018(12) 0.0002(12) -0.0024(13)
P00R 0.0271(18) 0.0244(15) 0.0454(19) 0.0054(14) -0.0050(15) -0.0062(14)
P00S 0.0241(17) 0.0307(16) 0.0226(14) 0.0028(12) -0.0008(12) 0.0000(13)
Cl 0.073(4) 0.076(4) 0.110(5) -0.027(3) 0.028(4) -0.016(3)
Cl4 0.063(4) 0.148(7) 0.087(4) -0.045(5) 0.008(3) -0.010(4)
C00X 0.031(6) 0.027(6) 0.026(5) -0.003(5) -0.002(5) 0.001(5)
C00Y 0.030(7) 0.029(6) 0.027(6) 0.002(5) -0.005(5) -0.005(5)
C00Z 0.035(7) 0.022(6) 0.042(7) -0.003(5) 0.005(6) -0.009(5)
C010 0.031(7) 0.027(6) 0.037(6) 0.005(5) 0.004(5) 0.008(5)
C011 0.030(6) 0.025(5) 0.026(5) -0.003(4) -0.001(5) 0.003(5)
C012 0.028(7) 0.033(6) 0.050(7) 0.009(6) 0.009(6) -0.008(5)
C013 0.041(8) 0.028(7) 0.040(7) -0.001(6) -0.005(6) 0.001(6)
C015 0.031(7) 0.031(6) 0.031(6) 0.003(5) 0.009(5) 0.005(5)
C016 0.049(9) 0.037(7) 0.054(8) 0.000(6) 0.002(7) -0.005(6)
C017 0.029(7) 0.039(7) 0.039(7) 0.011(6) 0.002(5) -0.002(6)
C018 0.039(7) 0.034(6) 0.028(6) -0.001(5) -0.004(5) 0.003(6)
C019 0.025(6) 0.032(6) 0.037(6) 0.003(5) -0.001(5) -0.003(5)
C01A 0.016(6) 0.035(7) 0.044(7) 0.003(5) -0.002(5) -0.003(5)
C01B 0.032(7) 0.027(6) 0.023(5) 0.001(4) -0.005(5) 0.005(5)
C01E 0.037(7) 0.020(5) 0.032(6) -0.003(5) 0.011(5) 0.002(5)
C01F 0.043(8) 0.032(7) 0.038(7) -0.012(6) -0.002(6) -0.011(6)
C01G 0.033(7) 0.024(5) 0.035(6) 0.005(5) -0.010(5) 0.004(5)
C01H 0.024(6) 0.026(6) 0.034(6) 0.007(5) 0.000(5) -0.003(5)
C01I 0.032(7) 0.023(6) 0.037(6) 0.002(5) 0.016(5) 0.010(5)
C01J 0.027(6) 0.031(6) 0.034(6) -0.004(5) 0.000(5) -0.005(5)
C01K 0.037(7) 0.028(6) 0.049(7) 0.006(6) -0.010(6) 0.006(6)
C01L 0.023(7) 0.048(8) 0.052(8) 0.000(7) 0.000(6) -0.001(6)
C01M 0.042(9) 0.033(7) 0.040(7) -0.006(6) -0.007(6) -0.002(6)
C01N 0.032(7) 0.026(6) 0.043(7) -0.002(5) 0.000(6) 0.009(5)
C01O 0.045(8) 0.040(7) 0.038(7) -0.002(6) 0.007(6) -0.006(6)
C01P 0.031(7) 0.039(7) 0.038(6) -0.003(5) -0.003(5) 0.008(6)
C01Q 0.033(7) 0.025(6) 0.033(6) 0.000(5) 0.004(5) -0.013(5)
C01R 0.028(7) 0.029(6) 0.038(6) -0.001(5) -0.009(5) -0.001(5)
C01S 0.023(7) 0.038(7) 0.042(7) 0.008(5) -0.011(5) 0.001(5)
C01U 0.028(7) 0.046(8) 0.045(8) -0.007(7) -0.005(6) 0.004(6)
C01V 0.048(9) 0.054(9) 0.061(9) 0.013(7) -0.010(7) 0.003(7)
C01W 0.033(7) 0.040(7) 0.051(8) -0.013(6) 0.007(6) -0.004(6)
C01X 0.050(8) 0.025(6) 0.052(8) -0.005(6) 0.005(7) -0.002(6)
C01Y 0.040(8) 0.050(8) 0.056(8) -0.008(7) -0.017(7) 0.001(7)
C01Z 0.044(8) 0.041(7) 0.026(6) 0.007(5) -0.004(5) -0.003(6)
C020 0.049(9) 0.049(8) 0.061(9) 0.008(7) -0.007(7) -0.012(7)
C021 0.041(8) 0.037(7) 0.044(7) -0.010(6) -0.006(6) -0.004(6)
C022 0.049(8) 0.036(7) 0.032(6) 0.007(5) 0.000(6) -0.005(6)
C023 0.022(6) 0.023(5) 0.033(6) 0.000(5) -0.002(5) 0.001(5)
C024 0.036(7) 0.033(6) 0.049(7) 0.011(6) -0.003(6) -0.001(6)
C025 0.048(9) 0.053(8) 0.044(7) -0.007(7) -0.003(7) 0.001(7)
C026 0.029(7) 0.047(8) 0.053(8) -0.005(6) -0.003(6) -0.009(6)
C027 0.045(8) 0.035(7) 0.056(8) 0.015(6) 0.007(7) -0.007(6)
C028 0.022(6) 0.024(5) 0.030(6) 0.001(5) -0.001(5) -0.001(5)
C029 0.056(9) 0.047(8) 0.065(9) 0.018(7) -0.005(8) 0.015(7)
C02A 0.053(10) 0.058(10) 0.030(7) 0.016(7) -0.010(7) -0.002(8)
C02B 0.039(8) 0.047(8) 0.044(7) 0.016(6) -0.012(6) 0.008(6)
C02C 0.035(7) 0.032(6) 0.039(6) -0.003(5) 0.003(6) 0.010(6)
C02D 0.043(8) 0.040(7) 0.032(6) 0.015(5) -0.008(6) -0.007(6)
C02E 0.020(6) 0.042(7) 0.044(7) 0.000(6) -0.008(5) -0.008(5)
C02F 0.033(7) 0.044(7) 0.034(6) 0.008(6) 0.001(5) -0.007(6)
C02G 0.053(9) 0.035(7) 0.039(7) -0.007(6) 0.007(6) -0.008(6)
C02H 0.055(9) 0.053(8) 0.045(8) -0.007(7) -0.011(7) -0.011(7)
C02I 0.032(7) 0.040(7) 0.034(6) -0.008(5) 0.000(5) -0.013(6)
C02J 0.037(7) 0.019(5) 0.042(6) 0.012(5) 0.000(6) -0.004(5)
C02K 0.037(8) 0.040(7) 0.046(7) -0.003(6) -0.008(6) 0.000(6)
C02L 0.039(7) 0.037(7) 0.040(7) -0.009(6) -0.003(6) -0.002(6)
C02M 0.047(8) 0.027(6) 0.034(6) 0.001(5) 0.005(6) 0.003(6)
C02N 0.033(7) 0.040(7) 0.032(6) 0.004(5) 0.002(5) 0.007(6)
C02O 0.028(7) 0.047(8) 0.066(9) -0.010(7) 0.009(7) 0.006(6)
C02P 0.040(8) 0.035(7) 0.051(8) -0.006(6) 0.000(6) -0.003(6)
C02Q 0.048(8) 0.033(6) 0.027(6) 0.003(5) -0.006(6) -0.009(6)
C02R 0.038(8) 0.055(8) 0.039(7) 0.011(6) 0.005(6) 0.003(7)
C02S 0.048(8) 0.026(6) 0.044(7) 0.001(5) -0.011(6) 0.004(6)
C02T 0.038(8) 0.055(8) 0.044(7) -0.004(7) -0.001(6) 0.004(7)
C02U 0.037(8) 0.036(7) 0.055(8) -0.002(6) -0.017(6) 0.007(6)
C02V 0.059(9) 0.050(8) 0.044(7) 0.004(7) -0.007(7) -0.009(7)
C02W 0.048(9) 0.051(8) 0.066(9) 0.007(7) -0.008(7) 0.003(8)
C02X 0.045(8) 0.028(6) 0.033(6) 0.007(5) -0.007(6) 0.002(6)
C02Y 0.051(9) 0.035(7) 0.050(8) 0.006(6) -0.003(7) -0.002(7)
C02Z 0.032(7) 0.031(6) 0.041(7) 0.009(5) -0.008(6) -0.002(5)
C030 0.061(10) 0.034(7) 0.073(10) -0.011(7) 0.015(8) 0.005(7)
C031 0.038(7) 0.037(6) 0.019(5) 0.007(5) -0.004(5) -0.008(6)
C032 0.040(8) 0.043(7) 0.048(7) 0.003(6) -0.007(6) -0.008(6)
C033 0.056(10) 0.051(9) 0.075(10) 0.012(8) -0.007(8) 0.005(8)
C035 0.047(8) 0.032(7) 0.056(8) -0.001(6) 0.006(7) 0.001(6)
C036 0.035(7) 0.028(6) 0.049(7) 0.016(6) -0.009(6) 0.001(5)
C037 0.042(8) 0.054(8) 0.035(7) -0.001(6) 0.006(6) 0.004(7)
C038 0.049(9) 0.043(8) 0.044(7) -0.001(6) 0.000(6) -0.009(7)
C039 0.028(7) 0.051(8) 0.039(7) -0.004(6) -0.001(6) -0.010(6)
C03A 0.065(10) 0.047(8) 0.045(8) 0.005(7) -0.010(7) -0.009(8)
C03B 0.047(9) 0.063(9) 0.049(8) -0.009(7) 0.002(7) 0.005(8)
C03C 0.051(9) 0.065(10) 0.066(9) 0.008(8) 0.007(8) -0.009(8)
C03D 0.052(9) 0.060(9) 0.079(10) 0.017(8) 0.001(8) -0.001(8)
C03E 0.029(6) 0.037(6) 0.021(5) -0.002(5) -0.002(5) 0.003(5)
C03F 0.057(11) 0.042(9) 0.087(13) 0.028(9) 0.007(10) -0.007(8)
C03G 0.046(8) 0.044(7) 0.037(7) 0.001(6) -0.008(6) -0.010(7)
C03H 0.038(8) 0.046(8) 0.052(8) 0.016(6) -0.004(6) 0.007(6)
C03I 0.054(9) 0.056(9) 0.053(8) 0.008(7) -0.004(7) -0.015(8)
C03J 0.036(7) 0.043(7) 0.041(7) 0.003(6) 0.005(6) -0.010(6)
C03K 0.052(9) 0.046(8) 0.049(8) 0.003(7) 0.000(7) 0.005(7)
C03L 0.053(9) 0.044(8) 0.063(9) 0.003(7) 0.004(7) 0.001(7)
C03M 0.050(9) 0.052(8) 0.033(6) 0.013(6) 0.008(6) -0.002(7)
C03N 0.051(9) 0.048(8) 0.053(8) -0.001(7) 0.011(7) -0.003(7)
C03O 0.053(9) 0.070(10) 0.031(7) -0.010(7) -0.002(6) -0.016(8)
C03P 0.045(8) 0.057(9) 0.047(8) -0.017(7) 0.005(7) -0.005(7)
C03Q 0.038(8) 0.047(8) 0.028(6) -0.009(6) -0.005(6) -0.001(7)
C03R 0.037(7) 0.035(7) 0.035(6) 0.000(5) 0.001(5) 0.007(6)
C03S 0.030(7) 0.035(7) 0.040(7) -0.002(5) -0.006(5) 0.001(6)
C03T 0.031(7) 0.024(6) 0.033(6) -0.004(5) -0.001(5) 0.008(5)
C03U 0.058(9) 0.056(9) 0.058(9) 0.004(7) 0.012(8) 0.012(8)
C03V 0.025(6) 0.038(6) 0.033(6) -0.002(5) 0.001(5) 0.002(5)
C03W 0.070(10) 0.055(9) 0.053(8) -0.012(7) 0.010(8) -0.012(8)
C03X 0.029(7) 0.040(7) 0.034(6) -0.014(5) -0.002(5) -0.008(6)
C03Y 0.039(8) 0.045(8) 0.055(8) -0.004(7) -0.006(6) 0.001(7)
C03Z 0.028(7) 0.056(8) 0.046(7) -0.016(6) 0.015(6) -0.001(6)
C040 0.057(10) 0.059(9) 0.052(8) -0.002(7) -0.006(7) -0.003(8)
C041 0.028(6) 0.036(6) 0.025(6) -0.001(5) -0.005(5) 0.003(5)
C042 0.038(8) 0.049(9) 0.038(7) 0.002(6) -0.005(6) -0.007(7)
C043 0.036(7) 0.042(7) 0.041(7) -0.002(6) -0.004(6) 0.005(6)
C044 0.028(6) 0.038(7) 0.031(6) 0.010(5) -0.004(5) -0.004(6)
C045 0.043(8) 0.044(7) 0.037(7) -0.002(6) 0.002(6) -0.006(6)
C046 0.054(9) 0.046(8) 0.054(8) -0.005(7) -0.006(7) -0.005(7)
C047 0.058(9) 0.044(8) 0.040(7) 0.001(6) -0.005(7) -0.001(7)
C048 0.025(6) 0.031(6) 0.030(6) -0.001(5) 0.002(5) -0.002(5)
C049 0.040(8) 0.053(9) 0.074(10) -0.012(8) 0.001(8) -0.011(7)
C04A 0.048(9) 0.051(9) 0.073(9) -0.027(8) -0.003(8) -0.003(7)
C04B 0.027(6) 0.030(6) 0.037(6) 0.008(5) -0.003(5) -0.006(5)
C04C 0.037(8) 0.072(10) 0.052(8) 0.016(8) 0.000(7) 0.000(8)
C04D 0.055(10) 0.067(10) 0.071(10) 0.006(8) -0.018(8) -0.012(8)
C04E 0.051(9) 0.065(9) 0.052(8) -0.023(7) 0.007(7) -0.012(8)
C04F 0.042(8) 0.038(7) 0.041(7) 0.001(6) -0.018(6) -0.005(6)
C04G 0.045(8) 0.046(8) 0.050(8) -0.014(7) 0.008(7) -0.011(7)
C04H 0.062(9) 0.031(7) 0.038(7) 0.009(6) -0.015(6) -0.004(6)
C04I 0.042(8) 0.052(8) 0.052(8) 0.003(7) 0.002(7) -0.004(7)
C04J 0.062(10) 0.062(9) 0.064(9) -0.003(8) 0.000(8) 0.001(9)
C04K 0.053(9) 0.042(8) 0.058(8) 0.002(7) 0.007(7) 0.002(7)
C04L 0.036(8) 0.055(9) 0.062(9) -0.005(7) 0.005(7) -0.001(7)
C04M 0.037(7) 0.038(7) 0.050(7) -0.006(6) 0.000(6) -0.008(6)
C04N 0.073(11) 0.084(12) 0.071(10) -0.006(9) 0.010(9) -0.013(10)
C04O 0.044(8) 0.032(7) 0.044(7) 0.001(6) 0.008(6) 0.000(6)
C04P 0.038(8) 0.044(7) 0.049(8) 0.013(6) 0.001(6) 0.000(6)
C04Q 0.056(9) 0.032(7) 0.054(8) 0.005(6) -0.003(7) -0.005(7)
C04R 0.066(10) 0.040(8) 0.044(7) -0.005(6) 0.005(7) -0.002(7)
C04S 0.046(9) 0.062(9) 0.053(8) -0.010(7) -0.005(7) -0.001(8)
C04T 0.057(10) 0.069(10) 0.062(9) -0.012(8) 0.007(8) -0.017(8)
C04U 0.056(9) 0.042(8) 0.047(8) 0.005(6) 0.001(7) -0.004(7)
C04V 0.077(11) 0.064(10) 0.072(10) -0.003(8) -0.002(9) 0.020(9)
C04W 0.071(11) 0.060(10) 0.058(9) -0.004(8) -0.003(8) 0.008(9)
C04X 0.052(9) 0.061(9) 0.047(8) 0.009(7) -0.015(7) 0.002(8)
C04Y 0.036(7) 0.029(6) 0.033(6) 0.002(5) 0.004(5) -0.004(5)
C04Z 0.067(10) 0.067(10) 0.061(9) 0.022(8) -0.002(8) -0.014(9)
C050 0.051(9) 0.045(8) 0.057(8) -0.002(7) -0.016(7) 0.000(7)
C051 0.034(8) 0.043(8) 0.037(7) -0.015(6) 0.002(6) -0.013(7)
C053 0.064(10) 0.053(9) 0.080(10) 0.027(8) 0.011(9) 0.016(8)
C054 0.024(6) 0.047(8) 0.037(6) -0.006(6) -0.009(5) -0.004(6)
C055 0.057(9) 0.061(9) 0.041(7) -0.006(7) 0.000(7) -0.014(8)
C056 0.054(9) 0.052(9) 0.058(9) -0.010(7) -0.003(7) -0.005(7)
C057 0.070(11) 0.077(11) 0.058(9) 0.013(8) 0.009(8) -0.012(9)
C058 0.084(12) 0.054(9) 0.061(9) -0.016(8) -0.007(9) 0.012(9)
C059 0.042(8) 0.068(10) 0.058(8) -0.028(8) 0.002(7) 0.002(8)
C05A 0.064(10) 0.054(9) 0.057(9) -0.004(7) 0.004(8) -0.002(8)
C05C 0.091(12) 0.063(10) 0.063(10) -0.004(8) -0.009(9) 0.004(9)
C05D 0.051(9) 0.039(7) 0.043(7) 0.012(6) 0.012(6) -0.013(7)
C05E 0.047(9) 0.070(10) 0.057(9) 0.011(8) -0.009(7) 0.007(8)
C05F 0.045(8) 0.051(8) 0.044(7) -0.010(6) 0.004(6) -0.004(7)
C05H 0.068(11) 0.075(11) 0.083(11) -0.001(9) 0.008(9) 0.008(9)
C05I 0.064(10) 0.055(9) 0.062(9) -0.010(8) -0.004(8) 0.002(8)
C05J 0.066(11) 0.066(10) 0.065(9) -0.006(8) 0.005(9) -0.008(9)
C05K 0.051(9) 0.049(8) 0.044(7) -0.003(6) -0.003(7) 0.004(7)
C05L 0.081(11) 0.056(9) 0.048(8) -0.014(7) 0.002(8) -0.006(9)
C05M 0.054(10) 0.051(9) 0.073(10) 0.007(8) -0.011(8) -0.003(8)
C05O 0.058(9) 0.047(8) 0.046(8) -0.013(6) 0.002(7) -0.005(7)
C05P 0.096(13) 0.066(11) 0.083(11) 0.004(9) -0.004(10) -0.003(10)
C05Q 0.074(11) 0.074(11) 0.087(11) 0.007(9) 0.023(10) 0.028(9)
C5 0.055(9) 0.051(8) 0.055(8) -0.009(7) -0.006(7) 0.001(8)
C6 0.062(10) 0.054(9) 0.052(8) 0.004(7) 0.004(8) 0.001(8)
B7 0.060(13) 0.043(10) 0.035(9) -0.005(7) -0.008(8) 0.010(9)
C1 0.086(12) 0.080(11) 0.061(10) 0.012(9) 0.014(9) 0.001(10)
C8 0.076(11) 0.049(9) 0.073(10) 0.004(8) -0.028(9) 0.002(8)
C12 0.085(11) 0.047(9) 0.070(10) -0.010(8) 0.009(9) 0.025(9)
Cu5 0.221(9) 0.105(5) 0.169(6) 0.031(4) -0.001(6) -0.040(5)
Cl6 0.199(11) 0.082(5) 0.096(5) 0.023(4) -0.020(6) -0.049(6)
Cl5 0.161(11) 0.192(13) 0.187(12) 0.123(11) -0.029(9) -0.050(10)

loop_
_atom_type_symbol
_atom_type_description
_atom_type_scat_dispersion_real
_atom_type_scat_dispersion_imag
_atom_type_scat_source
C C 0.0181 0.0091 'International Tables Vol C Tables 4.2.6.8 and 6.1.1.4'
H H 0.0000 0.0000 'International Tables Vol C Tables 4.2.6.8 and 6.1.1.4'
Au Au -4.4197 7.2980 'International Tables Vol C Tables 4.2.6.8 and 6.1.1.4'
B B 0.0090 0.0039 'International Tables Vol C Tables 4.2.6.8 and 6.1.1.4'
Cl Cl 0.3639 0.7018 'International Tables Vol C Tables 4.2.6.8 and 6.1.1.4'
Cu Cu -1.9646 0.5888 'International Tables Vol C Tables 4.2.6.8 and 6.1.1.4'
P P 0.2955 0.4335 'International Tables Vol C Tables 4.2.6.8 and 6.1.1.4'

loop_
_geom_angle_atom_site_label_1
_geom_angle_atom_site_label_2
_geom_angle_atom_site_label_3
_geom_angle
_geom_angle_site_symmetry_1
_geom_angle_site_symmetry_3
_geom_angle_publ_flag
Au03 Au01 Au06 58.899(17) . . ?
Au03 Au01 Au07 59.294(18) . . ?
Au03 Au01 Cu0A 54.41(4) . . ?
Au03 Au01 Cu0B 55.49(4) . . ?
Au03 Au01 Cu0D 55.62(4) . . ?
Au07 Au01 Au06 110.76(2) . . ?
Au07 Au01 Cu0A 59.16(4) . . ?
Cu0A Au01 Au06 103.84(4) . . ?
Cu0B Au01 Au06 61.29(4) . . ?
Cu0B Au01 Au07 103.88(4) . . ?
Cu0B Au01 Cu0A 53.17(5) . . ?
Cu0D Au01 Au06 60.04(4) . . ?
Cu0D Au01 Au07 61.23(4) . . ?
Cu0D Au01 Cu0A 103.27(6) . . ?
Cu0D Au01 Cu0B 104.69(6) . . ?
P00P Au01 Au03 174.06(9) . . ?
P00P Au01 Au06 117.34(9) . . ?
P00P Au01 Au07 121.04(10) . . ?
P00P Au01 Cu0A 131.37(10) . . ?
P00P Au01 Cu0B 127.91(10) . . ?
P00P Au01 Cu0D 118.80(10) . . ?
Au03 Au02 Au05 56.004(17) . . ?
Au03 Au02 Au06 56.855(17) . . ?
Au03 Au02 Au09 57.744(18) . . ?
Au06 Au02 Au05 55.828(17) . . ?
Au09 Au02 Au05 107.02(2) . . ?
Au09 Au02 Au06 106.40(2) . . ?
Cu0C Au02 Au03 55.61(4) . . ?
Cu0C Au02 Au05 59.94(4) . . ?
Cu0C Au02 Au06 103.92(4) . . ?
Cu0C Au02 Au09 59.76(4) . . ?
Cu0C Au02 Cu0D 103.54(6) . . ?
Cu0D Au02 Au03 55.17(4) . . ?
Cu0D Au02 Au05 101.83(4) . . ?
Cu0D Au02 Au06 58.39(4) . . ?
Cu0D Au02 Au09 58.81(4) . . ?
P00L Au02 Au03 169.39(9) . . ?
P00L Au02 Au05 126.28(9) . . ?
P00L Au02 Au06 133.70(9) . . ?
P00L Au02 Au09 114.07(9) . . ?
P00L Au02 Cu0C 115.21(10) . . ?
P00L Au02 Cu0D 128.45(10) . . ?
Au01 Au03 Au02 115.83(2) . . ?
Au01 Au03 Au04 122.15(2) . . ?
Au01 Au03 Au06 62.750(18) . . ?
Au01 Au03 Au07 62.210(19) . . ?
Au01 Au03 Au08 116.33(2) . . ?
Au04 Au03 Au02 113.50(2) . . ?
Au04 Au03 Au06 116.90(2) . . ?
Au04 Au03 Au07 117.67(2) . . ?
Au04 Au03 Au08 62.134(18) . . ?
Au05 Au03 Au01 114.52(2) . . ?
Au05 Au03 Au02 66.645(19) . . ?
Au05 Au03 Au04 61.956(18) . . ?
Au05 Au03 Au06 61.792(18) . . ?
Au05 Au03 Au07 176.23(3) . . ?
Au05 Au03 Au08 118.05(2) . . ?
Au06 Au03 Au02 65.441(19) . . ?
Au06 Au03 Au07 116.55(2) . . ?
Au06 Au03 Au08 178.26(3) . . ?
Au07 Au03 Au02 116.15(2) . . ?
Au07 Au03 Au08 63.493(18) . . ?
Au08 Au03 Au02 116.20(2) . . ?
Au09 Au03 Au01 114.34(2) . . ?
Au09 Au03 Au02 62.926(19) . . ?
Au09 Au03 Au04 113.76(2) . . ?
Au09 Au03 Au05 120.58(2) . . ?
Au09 Au03 Au06 117.87(2) . . ?
Au09 Au03 Au07 63.152(19) . . ?
Au09 Au03 Au08 63.795(19) . . ?
Cu0A Au03 Au01 65.00(4) . . ?
Cu0A Au03 Au02 179.01(5) . . ?
Cu0A Au03 Au04 66.07(4) . . ?
Cu0A Au03 Au05 113.62(5) . . ?
Cu0A Au03 Au06 115.54(5) . . ?
Cu0A Au03 Au07 63.63(4) . . ?
Cu0A Au03 Au08 62.82(4) . . ?
Cu0A Au03 Au09 116.33(5) . . ?
Cu0A Au03 Cu0B 58.97(6) . . ?
Cu0A Au03 Cu0C 118.36(6) . . ?
Cu0A Au03 Cu0D 118.37(6) . . ?
Cu0B Au03 Au01 63.40(4) . . ?
Cu0B Au03 Au02 121.78(4) . . ?
Cu0B Au03 Au04 65.99(4) . . ?
Cu0B Au03 Au05 63.83(4) . . ?
Cu0B Au03 Au06 65.39(4) . . ?
Cu0B Au03 Au07 112.45(5) . . ?
Cu0B Au03 Au08 112.92(5) . . ?
Cu0B Au03 Au09 175.19(5) . . ?
Cu0C Au03 Au01 176.42(5) . . ?
Cu0C Au03 Au02 60.80(5) . . ?
Cu0C Au03 Au04 61.31(5) . . ?
Cu0C Au03 Au05 65.79(4) . . ?
Cu0C Au03 Au06 115.38(5) . . ?
Cu0C Au03 Au07 117.60(5) . . ?
Cu0C Au03 Au08 65.63(4) . . ?
Cu0C Au03 Au09 63.44(5) . . ?
Cu0C Au03 Cu0B 119.04(6) . . ?
Cu0C Au03 Cu0D 113.89(6) . . ?
Cu0D Au03 Au01 62.64(5) . . ?
Cu0D Au03 Au02 62.03(5) . . ?
Cu0D Au03 Au04 175.13(5) . . ?
Cu0D Au03 Au05 116.03(5) . . ?
Cu0D Au03 Au06 63.73(5) . . ?
Cu0D Au03 Au07 64.66(5) . . ?
Cu0D Au03 Au08 117.37(5) . . ?
Cu0D Au03 Au09 62.95(5) . . ?
Cu0D Au03 Cu0B 117.63(6) . . ?
Au03 Au04 Au05 58.958(17) . . ?
Au03 Au04 Au08 59.401(18) . . ?
Au03 Au04 Cu0A 53.88(4) . . ?
Au03 Au04 Cu0B 54.28(4) . . ?
Au05 Au04 Au08 112.93(2) . . ?
Au05 Au04 Cu0A 101.74(4) . . ?
Au05 Au04 Cu0B 58.91(4) . . ?
Au08 Au04 Cu0A 58.00(4) . . ?
Au08 Au04 Cu0B 101.80(4) . . ?
Cu0A Au04 Cu0B 51.73(5) . . ?
Cu0C Au04 Au03 56.08(4) . . ?
Cu0C Au04 Au05 62.80(4) . . ?
Cu0C Au04 Au08 62.77(4) . . ?
Cu0C Au04 Cu0A 103.35(6) . . ?
Cu0C Au04 Cu0B 104.28(6) . . ?
P00H Au04 Au03 175.59(9) . . ?
P00H Au04 Au05 120.56(8) . . ?
P00H Au04 Au08 118.80(8) . . ?
P00H Au04 Cu0A 129.33(9) . . ?
P00H Au04 Cu0B 129.76(9) . . ?
P00H Au04 Cu0C 119.56(9) . . ?
Au03 Au05 Au02 57.351(17) . . ?
Au03 Au05 Au04 59.086(17) . . ?
Au03 Au05 Au06 59.388(18) . . ?
Au03 Au05 Cu0B 55.30(4) . . ?
Au03 Au05 Cu0C 54.17(4) . . ?
Au04 Au05 Au02 104.15(2) . . ?
Au04 Au05 Cu0C 56.70(4) . . ?
Au06 Au05 Au02 61.370(18) . . ?
Au06 Au05 Au04 112.26(2) . . ?
Au06 Au05 Cu0C 104.02(4) . . ?
Cu0B Au05 Au02 106.40(4) . . ?
Cu0B Au05 Au04 61.95(4) . . ?
Cu0B Au05 Au06 61.58(4) . . ?
Cu0B Au05 Cu0C 102.09(5) . . ?
Cu0C Au05 Au02 54.48(4) . . ?
P00Q Au05 Au02 121.79(9) . . ?
P00Q Au05 Au03 174.86(9) . . ?
P00Q Au05 Au04 124.90(9) . . ?
P00Q Au05 Au06 115.52(9) . . ?
P00Q Au05 Cu0B 122.51(9) . . ?
P00Q Au05 Cu0C 130.19(9) . . ?
Au01 Au06 Au02 106.07(2) . . ?
Au01 Au06 Cu0B 58.27(4) . . ?
Au03 Au06 Au01 58.351(17) . . ?
Au03 Au06 Au02 57.704(17) . . ?
Au03 Au06 Au05 58.820(17) . . ?
Au03 Au06 Cu0B 54.35(4) . . ?
Au03 Au06 Cu0D 54.88(4) . . ?
Au05 Au06 Au01 108.38(2) . . ?
Au05 Au06 Au02 62.803(18) . . ?
Au05 Au06 Cu0B 59.10(4) . . ?
Cu0B Au06 Au02 105.66(4) . . ?
Cu0D Au06 Au01 58.24(4) . . ?
Cu0D Au06 Au02 56.69(4) . . ?
Cu0D Au06 Au05 106.02(4) . . ?
Cu0D Au06 Cu0B 101.12(5) . . ?
P00N Au06 Au01 130.14(9) . . ?
P00N Au06 Au02 119.14(9) . . ?
P00N Au06 Au03 168.95(9) . . ?
P00N Au06 Au05 110.13(9) . . ?
P00N Au06 Cu0B 121.45(10) . . ?
P00N Au06 Cu0D 134.02(10) . . ?
Au01 Au07 Au08 108.88(2) . . ?
Au01 Au07 Au09 107.04(2) . . ?
Au01 Au07 Cu0D 58.00(4) . . ?
Au03 Au07 Au01 58.496(18) . . ?
Au03 Au07 Au08 58.377(17) . . ?
Au03 Au07 Au09 57.959(18) . . ?
Au03 Au07 Cu0A 54.63(4) . . ?
Au03 Au07 Cu0D 54.35(4) . . ?
Au09 Au07 Au08 60.320(18) . . ?
Cu0A Au07 Au01 60.55(4) . . ?
Cu0A Au07 Au08 58.17(4) . . ?
Cu0A Au07 Au09 104.47(4) . . ?
Cu0A Au07 Cu0D 101.94(5) . . ?
Cu0D Au07 Au08 104.55(4) . . ?
Cu0D Au07 Au09 57.82(4) . . ?
P00M Au07 Au01 128.32(9) . . ?
P00M Au07 Au03 173.08(9) . . ?
P00M Au07 Au08 116.52(9) . . ?
P00M Au07 Au09 115.92(10) . . ?
P00M Au07 Cu0A 128.04(10) . . ?
P00M Au07 Cu0D 126.52(10) . . ?
Au03 Au08 Au04 58.465(17) . . ?
Au03 Au08 Au07 58.130(17) . . ?
Au03 Au08 Au09 57.520(18) . . ?
Au03 Au08 Cu0A 54.85(4) . . ?
Au03 Au08 Cu0C 53.75(4) . . ?
Au04 Au08 Au07 109.86(2) . . ?
Au04 Au08 Au09 105.75(2) . . ?
Au04 Au08 Cu0C 56.33(4) . . ?
Au09 Au08 Au07 59.292(18) . . ?
Cu0A Au08 Au04 61.88(4) . . ?
Cu0A Au08 Au07 59.10(4) . . ?
Cu0A Au08 Au09 104.39(4) . . ?
Cu0A Au08 Cu0C 101.50(5) . . ?
Cu0C Au08 Au07 103.40(4) . . ?
Cu0C Au08 Au09 57.44(4) . . ?
P00S Au08 Au03 164.74(9) . . ?
P00S Au08 Au04 133.22(9) . . ?
P00S Au08 Au07 106.66(9) . . ?
P00S Au08 Au09 117.75(9) . . ?
P00S Au08 Cu0A 118.26(9) . . ?
P00S Au08 Cu0C 138.53(10) . . ?
Au02 Au09 Au08 109.01(2) . . ?
Au03 Au09 Au02 59.329(18) . . ?
Au03 Au09 Au07 58.889(18) . . ?
Au03 Au09 Au08 58.685(18) . . ?
Au03 Au09 Cu0C 55.28(4) . . ?
Au03 Au09 Cu0D 55.56(4) . . ?
Au07 Au09 Au02 109.60(2) . . ?
Au07 Au09 Au08 60.388(18) . . ?
Cu0C Au09 Au02 57.12(4) . . ?
Cu0C Au09 Au07 107.00(4) . . ?
Cu0C Au09 Au08 61.03(4) . . ?
Cu0D Au09 Au02 58.47(4) . . ?
Cu0D Au09 Au07 60.66(4) . . ?
Cu0D Au09 Au08 106.78(4) . . ?
Cu0D Au09 Cu0C 101.28(6) . . ?
P00O Au09 Au02 112.56(9) . . ?
P00O Au09 Au03 171.82(9) . . ?
P00O Au09 Au07 126.84(9) . . ?
P00O Au09 Au08 128.43(9) . . ?
P00O Au09 Cu0C 122.54(10) . . ?
P00O Au09 Cu0D 120.37(10) . . ?
Au01 Cu0A Au04 113.32(6) . . ?
Au03 Cu0A Au01 60.59(4) . . ?
Au03 Cu0A Au04 60.04(4) . . ?
Au03 Cu0A Au07 61.74(5) . . ?
Au03 Cu0A Au08 62.33(5) . . ?
Au07 Cu0A Au01 60.29(4) . . ?
Au07 Cu0A Au04 111.36(7) . . ?
Au08 Cu0A Au01 112.41(7) . . ?
Au08 Cu0A Au04 60.12(4) . . ?
Au08 Cu0A Au07 62.74(4) . . ?
Cu0B Cu0A Au01 62.35(6) . . ?
Cu0B Cu0A Au03 60.93(6) . . ?
Cu0B Cu0A Au04 64.28(6) . . ?
Cu0B Cu0A Au07 112.49(8) . . ?
Cu0B Cu0A Au08 114.14(8) . . ?
Cl7 Cu0A Au01 118.18(11) . . ?
Cl7 Cu0A Au03 169.45(12) . . ?
Cl7 Cu0A Au04 114.60(11) . . ?
Cl7 Cu0A Au07 127.80(11) . . ?
Cl7 Cu0A Au08 124.35(11) . . ?
Cl7 Cu0A Cu0B 108.79(12) . . ?
Au01 Cu0B Au04 114.70(6) . . ?
Au01 Cu0B Au05 110.39(7) . . ?
Au01 Cu0B Au06 60.43(4) . . ?
Au03 Cu0B Au01 61.11(4) . . ?
Au03 Cu0B Au04 59.73(4) . . ?
Au03 Cu0B Au05 60.86(4) . . ?
Au03 Cu0B Au06 60.27(4) . . ?
Au05 Cu0B Au04 59.14(4) . . ?
Au05 Cu0B Au06 59.33(4) . . ?
Au06 Cu0B Au04 108.16(6) . . ?
Cu0A Cu0B Au01 64.48(6) . . ?
Cu0A Cu0B Au03 60.10(6) . . ?
Cu0A Cu0B Au04 63.99(6) . . ?
Cu0A Cu0B Au05 112.06(8) . . ?
Cu0A Cu0B Au06 112.14(8) . . ?
Cl2 Cu0B Au01 112.88(11) . . ?
Cl2 Cu0B Au03 163.63(12) . . ?
Cl2 Cu0B Au04 115.83(11) . . ?
Cl2 Cu0B Au05 132.51(12) . . ?
Cl2 Cu0B Au06 132.14(11) . . ?
Cl2 Cu0B Cu0A 103.55(12) . . ?
Au02 Cu0C Au05 65.58(4) . . ?
Au02 Cu0C Au08 114.38(7) . . ?
Au02 Cu0C Au09 63.12(4) . . ?
Au03 Cu0C Au02 63.59(4) . . ?
Au03 Cu0C Au04 62.62(4) . . ?
Au03 Cu0C Au05 60.05(4) . . ?
Au03 Cu0C Au08 60.63(4) . . ?
Au03 Cu0C Au09 61.29(4) . . ?
Au04 Cu0C Au02 116.92(7) . . ?
Au04 Cu0C Au05 60.50(4) . . ?
Au04 Cu0C Au08 60.90(4) . . ?
Au04 Cu0C Au09 113.08(7) . . ?
Au05 Cu0C Au08 109.65(6) . . ?
Au09 Cu0C Au05 113.89(6) . . ?
Au09 Cu0C Au08 61.53(4) . . ?
Cl00 Cu0C Au02 102.73(12) . . ?
Cl00 Cu0C Au03 166.23(14) . . ?
Cl00 Cu0C Au04 127.31(12) . . ?
Cl00 Cu0C Au05 114.25(12) . . ?
Cl00 Cu0C Au08 131.10(13) . . ?
Cl00 Cu0C Au09 115.30(12) . . ?
Au01 Cu0D Au06 61.72(4) . . ?
Au01 Cu0D Au07 60.77(4) . . ?
Au01 Cu0D Au09 112.45(6) . . ?
Au02 Cu0D Au01 115.73(7) . . ?
Au02 Cu0D Au06 64.92(5) . . ?
Au02 Cu0D Au07 113.80(6) . . ?
Au02 Cu0D Au09 62.72(4) . . ?
Au03 Cu0D Au01 61.74(4) . . ?
Au03 Cu0D Au02 62.81(5) . . ?
Au03 Cu0D Au06 61.39(4) . . ?
Au03 Cu0D Au07 60.99(4) . . ?
Au03 Cu0D Au09 61.49(4) . . ?
Au06 Cu0D Au07 111.76(6) . . ?
Au09 Cu0D Au06 114.68(7) . . ?
Au09 Cu0D Au07 61.52(4) . . ?
Cl1 Cu0D Au01 117.48(13) . . ?
Cl1 Cu0D Au02 117.18(13) . . ?
Cl1 Cu0D Au03 178.60(14) . . ?
Cl1 Cu0D Au06 117.25(13) . . ?
Cl1 Cu0D Au07 119.84(13) . . ?
Cl1 Cu0D Au09 119.84(13) . . ?
Cl7 Cu0E Cl2 99.04(12) . . ?
P00J Cu0E Cl7 108.38(14) . . ?
P00J Cu0E Cl2 115.18(14) . . ?
P00R Cu0E Cl7 103.80(15) . . ?
P00R Cu0E Cl2 107.98(14) . . ?
P00R Cu0E P00J 119.81(15) . . ?
Cu0A Cl7 Cu0E 112.83(14) . . ?
Cu0B Cl2 Cu0E 115.41(14) . . ?
C00X P00H Au04 115.2(4) . . ?
C00X P00H C028 103.6(6) . . ?
C00X P00H C03E 107.3(6) . . ?
C028 P00H Au04 110.1(4) . . ?
C028 P00H C03E 106.3(6) . . ?
C03E P00H Au04 113.5(5) . . ?
C00Z P00J Cu0E 113.0(5) . . ?
C00Z P00J C01J 103.5(6) . . ?
C01J P00J Cu0E 112.7(5) . . ?
C03V P00J Cu0E 117.2(5) . . ?
C03V P00J C00Z 106.1(7) . . ?
C03V P00J C01J 103.0(7) . . ?
C011 P00L Au02 113.5(4) . . ?
C019 P00L Au02 114.4(5) . . ?
C019 P00L C011 105.8(6) . . ?
C02I P00L Au02 113.0(5) . . ?
C02I P00L C011 103.3(6) . . ?
C02I P00L C019 105.8(7) . . ?
C010 P00M Au07 112.0(5) . . ?
C010 P00M C03R 110.6(7) . . ?
C03R P00M Au07 109.1(5) . . ?
C04O P00M Au07 111.4(5) . . ?
C04O P00M C010 109.1(7) . . ?
C04O P00M C03R 104.4(7) . . ?
C01A P00N Au06 107.1(5) . . ?
C02J P00N Au06 115.8(5) . . ?
C02J P00N C01A 106.6(7) . . ?
C02J P00N C02Q 105.4(7) . . ?
C02Q P00N Au06 116.7(5) . . ?
C02Q P00N C01A 104.2(7) . . ?
C015 P00O Au09 105.6(4) . . ?
C02F P00O Au09 115.4(5) . . ?
C02F P00O C015 103.6(7) . . ?
C03X P00O Au09 112.6(5) . . ?
C03X P00O C015 109.7(6) . . ?
C03X P00O C02F 109.3(7) . . ?
C012 P00P Au01 112.1(5) . . ?
C012 P00P C02Z 107.0(7) . . ?
C01S P00P Au01 114.6(5) . . ?
C01S P00P C012 106.3(7) . . ?
C01S P00P C02Z 104.8(7) . . ?
C02Z P00P Au01 111.5(5) . . ?
C01Q P00Q Au05 109.7(5) . . ?
C01R P00Q Au05 113.8(5) . . ?
C01R P00Q C01Q 107.9(6) . . ?
C01R P00Q C041 108.7(7) . . ?
C041 P00Q Au05 111.2(4) . . ?
C041 P00Q C01Q 105.1(6) . . ?
C017 P00R Cu0E 113.8(5) . . ?
C02L P00R Cu0E 112.5(5) . . ?
C02L P00R C017 108.7(7) . . ?
C036 P00R Cu0E 114.3(5) . . ?
C036 P00R C017 101.9(6) . . ?
C036 P00R C02L 104.8(8) . . ?
C01E P00S Au08 114.4(4) . . ?
C01E P00S C02K 105.2(7) . . ?
C01E P00S C03T 101.1(6) . . ?
C02K P00S Au08 116.3(5) . . ?
C02K P00S C03T 111.6(7) . . ?
C03T P00S Au08 107.3(4) . . ?
C01B C00X P00H 119.7(10) . . ?
C01I C00X P00H 120.8(10) . . ?
C01I C00X C01B 119.4(12) . . ?
C01R C00Y H00Y 119.0 . . ?
C044 C00Y H00Y 119.0 . . ?
C044 C00Y C01R 122.0(14) . . ?
C026 C00Z P00J 121.8(12) . . ?
C02P C00Z P00J 119.7(12) . . ?
C02P C00Z C026 118.5(15) . . ?
C02C C010 P00M 117.6(11) . . ?
C02C C010 C02G 119.1(15) . . ?
C02G C010 P00M 123.3(12) . . ?
P00L C011 H011 105.2 . . ?
C018 C011 P00L 114.4(10) . . ?
C018 C011 H011 105.2 . . ?
C01F C011 P00L 112.7(9) . . ?
C01F C011 H011 105.2 . . ?
C01F C011 C018 113.0(12) . . ?
C016 C012 P00P 122.0(13) . . ?
C01O C012 P00P 119.0(12) . . ?
C01O C012 C016 118.8(16) . . ?
H01A C013 H01B 109.5 . . ?
H01A C013 H01C 109.5 . . ?
H01B C013 H01C 109.5 . . ?
C028 C013 H01A 109.5 . . ?
C028 C013 H01B 109.5 . . ?
C028 C013 H01C 109.5 . . ?
P00O C015 H015 107.7 . . ?
C018 C015 P00O 104.5(10) . . ?
C018 C015 H015 107.7 . . ?
C018 C015 C01U 114.4(13) . . ?
C01U C015 P00O 114.5(10) . . ?
C01U C015 H015 107.7 . . ?
C012 C016 H016 120.6 . . ?
C030 C016 C012 118.9(18) . . ?
C030 C016 H016 120.6 . . ?
P00R C017 H017 105.3 . . ?
C01H C017 P00R 108.8(9) . . ?
C01H C017 H017 105.3 . . ?
C03F C017 P00R 116.4(13) . . ?
C03F C017 H017 105.3 . . ?
C03F C017 C01H 114.8(15) . . ?
C011 C018 H01D 107.2 . . ?
C011 C018 H01E 107.2 . . ?
C015 C018 C011 120.4(12) . . ?
C015 C018 H01D 107.2 . . ?
C015 C018 H01E 107.2 . . ?
H01D C018 H01E 106.9 . . ?
C022 C019 P00L 116.4(11) . . ?
C032 C019 P00L 122.8(12) . . ?
C032 C019 C022 120.6(15) . . ?
P00N C01A H01F 108.1 . . ?
C04B C01A P00N 108.7(10) . . ?
C04B C01A H01F 108.1 . . ?
C051 C01A P00N 111.3(10) . . ?
C051 C01A H01F 108.1 . . ?
C051 C01A C04B 112.3(12) . . ?
C00X C01B H01G 119.2 . . ?
C02N C01B C00X 121.6(13) . . ?
C02N C01B H01G 119.2 . . ?
C01P C01E P00S 118.4(11) . . ?
C031 C01E P00S 124.5(11) . . ?
C031 C01E C01P 116.8(14) . . ?
C011 C01F H01H 109.5 . . ?
C011 C01F H01I 109.5 . . ?
C011 C01F H01J 109.5 . . ?
H01H C01F H01I 109.5 . . ?
H01H C01F H01J 109.5 . . ?
H01I C01F H01J 109.5 . . ?
C02X C01G H01K 120.0 . . ?
C02X C01G C03E 120.0(14) . . ?
C03E C01G H01K 120.0 . . ?
C017 C01H H01L 108.9 . . ?
C017 C01H H01M 108.9 . . ?
C017 C01H C02Z 113.3(11) . . ?
H01L C01H H01M 107.7 . . ?
C02Z C01H H01L 108.9 . . ?
C02Z C01H H01M 108.9 . . ?
C00X C01I H01N 119.8 . . ?
C00X C01I C01N 120.4(13) . . ?
C01N C01I H01N 119.8 . . ?
P00J C01J H01O 107.2 . . ?
C01L C01J P00J 117.7(11) . . ?
C01L C01J H01O 107.2 . . ?
C01L C01J C023 111.6(12) . . ?
C023 C01J P00J 105.4(9) . . ?
C023 C01J H01O 107.2 . . ?
C024 C01K H01P 120.3 . . ?
C03E C01K H01P 120.3 . . ?
C03E C01K C024 119.4(14) . . ?
C01J C01L H01Q 109.5 . . ?
C01J C01L H01R 109.5 . . ?
C01J C01L H01S 109.5 . . ?
H01Q C01L H01R 109.5 . . ?
H01Q C01L H01S 109.5 . . ?
H01R C01L H01S 109.5 . . ?
H01T C01M H01U 109.5 . . ?
H01T C01M H01V 109.5 . . ?
H01U C01M H01V 109.5 . . ?
C01Q C01M H01T 109.5 . . ?
C01Q C01M H01U 109.5 . . ?
C01Q C01M H01V 109.5 . . ?
C01I C01N H01W 120.8 . . ?
C03S C01N C01I 118.3(13) . . ?
C03S C01N H01W 120.8 . . ?
C012 C01O H01X 119.9 . . ?
C012 C01O C04R 120.2(17) . . ?
C04R C01O H01X 119.9 . . ?
C01E C01P H01Y 119.1 . . ?
C045 C01P C01E 121.7(15) . . ?
C045 C01P H01Y 119.1 . . ?
P00Q C01Q H01Z 104.5 . . ?
C01M C01Q P00Q 115.0(11) . . ?
C01M C01Q H01Z 104.5 . . ?
C04B C01Q P00Q 113.9(9) . . ?
C04B C01Q C01M 112.9(12) . . ?
C04B C01Q H01Z 104.5 . . ?
C00Y C01R P00Q 117.6(11) . . ?
C01Z C01R P00Q 125.3(11) . . ?
C01Z C01R C00Y 117.1(14) . . ?
C02S C01S P00P 121.3(11) . . ?
C02S C01S C04P 118.1(14) . . ?
C04P C01S P00P 120.6(12) . . ?
C015 C01U H01 109.5 . . ?
C015 C01U H 109.5 . . ?
C015 C01U HA 109.5 . . ?
H01 C01U H 109.5 . . ?
H01 C01U HA 109.5 . . ?
H C01U HA 109.5 . . ?
C03G C01V H1 121.3 . . ?
C04Z C01V H1 121.3 . . ?
C04Z C01V C03G 117(2) . . ?
C03X C01W H2 118.4 . . ?
C049 C01W H2 118.4 . . ?
C049 C01W C03X 123.2(16) . . ?
C041 C01X H3 119.4 . . ?
C041 C01X C04K 121.3(17) . . ?
C04K C01X H3 119.4 . . ?
C03Y C01Y H4 119.8 . . ?
C03Y C01Y C056 120.4(17) . . ?
C056 C01Y H4 119.8 . . ?
C01R C01Z H5 119.6 . . ?
C037 C01Z C01R 120.7(15) . . ?
C037 C01Z H5 119.6 . . ?
C036 C020 H020 121.1 . . ?
C03C C020 H020 121.1 . . ?
C03C C020 C036 117.8(19) . . ?
C02C C021 H021 119.5 . . ?
C02C C021 C02H 121.0(17) . . ?
C02H C021 H021 119.5 . . ?
C019 C022 H022 120.0 . . ?
C03K C022 C019 120.0(16) . . ?
C03K C022 H022 120.0 . . ?
C01J C023 H02A 108.9 . . ?
C01J C023 H02B 108.9 . . ?
H02A C023 H02B 107.7 . . ?
C028 C023 C01J 113.5(11) . . ?
C028 C023 H02A 108.9 . . ?
C028 C023 H02B 108.9 . . ?
C01K C024 H024 119.1 . . ?
C01K C024 C02M 121.7(16) . . ?
C02M C024 H024 119.1 . . ?
C02L C025 H025 119.1 . . ?
C040 C025 H025 119.1 . . ?
C040 C025 C02L 121.8(18) . . ?
C00Z C026 H026 118.7 . . ?
C00Z C026 C056 122.5(17) . . ?
C056 C026 H026 118.7 . . ?
C03J C027 H027 119.3 . . ?
C03J C027 C04Q 121.4(16) . . ?
C04Q C027 H027 119.3 . . ?
P00H C028 H028 109.0 . . ?
C013 C028 P00H 108.5(10) . . ?
C013 C028 C023 114.1(11) . . ?
C013 C028 H028 109.0 . . ?
C023 C028 P00H 107.1(9) . . ?
C023 C028 H028 109.0 . . ?
C02W C029 H029 119.1 . . ?
C02W C029 C03K 121.7(18) . . ?
C03K C029 H029 119.1 . . ?
H02C C02A H02D 109.5 . . ?
H02C C02A H02E 109.5 . . ?
H02D C02A H02E 109.5 . . ?
C02Z C02A H02C 109.5 . . ?
C02Z C02A H02D 109.5 . . ?
C02Z C02A H02E 109.5 . . ?
C03H C02B H02F 119.9 . . ?
C03H C02B C04I 120.3(15) . . ?
C04I C02B H02F 119.9 . . ?
C010 C02C C021 120.7(14) . . ?
C010 C02C H02G 119.7 . . ?
C021 C02C H02G 119.7 . . ?
C02Q C02D H02H 119.9 . . ?
C04H C02D H02H 119.9 . . ?
C04H C02D C02Q 120.2(17) . . ?
C02O C02E H02I 120.6 . . ?
C02O C02E C03V 118.8(14) . . ?
C03V C02E H02I 120.6 . . ?
C03G C02F P00O 117.7(12) . . ?
C03G C02F C03N 118.8(16) . . ?
C03N C02F P00O 123.0(14) . . ?
C010 C02G H02J 120.3 . . ?
C03W C02G C010 119.3(17) . . ?
C03W C02G H02J 120.3 . . ?
C021 C02H H02K 121.4 . . ?
C03W C02H C021 117.1(17) . . ?
C03W C02H H02K 121.4 . . ?
C039 C02I P00L 123.1(13) . . ?
C039 C02I C04M 119.3(15) . . ?
C04M C02I P00L 117.3(12) . . ?
C02R C02J P00N 117.2(11) . . ?
C047 C02J P00N 123.0(13) . . ?
C047 C02J C02R 119.8(16) . . ?
C035 C02K P00S 120.2(14) . . ?
C035 C02K C038 117.2(16) . . ?
C038 C02K P00S 122.5(13) . . ?
C025 C02L P00R 115.1(12) . . ?
C046 C02L P00R 127.1(14) . . ?
C046 C02L C025 117.7(16) . . ?
C024 C02M H02M 120.5 . . ?
C024 C02M C02X 119.0(14) . . ?
C02X C02M H02M 120.5 . . ?
C01B C02N H02N 120.0 . . ?
C01B C02N C03S 119.9(14) . . ?
C03S C02N H02N 120.0 . . ?
C02E C02O H02O 118.3 . . ?
C02E C02O C03P 123.4(16) . . ?
C03P C02O H02O 118.3 . . ?
C00Z C02P H02P 119.6 . . ?
C00Z C02P C03Y 120.9(16) . . ?
C03Y C02P H02P 119.6 . . ?
C02D C02Q P00N 121.6(13) . . ?
C02D C02Q C04Y 120.1(14) . . ?
C04Y C02Q P00N 118.0(11) . . ?
C02J C02R H02R 121.4 . . ?
C04C C02R C02J 117.1(15) . . ?
C04C C02R H02R 121.4 . . ?
C01S C02S H02S 119.3 . . ?
C04I C02S C01S 121.4(15) . . ?
C04I C02S H02S 119.3 . . ?
C03B C02T H02T 119.9 . . ?
C03V C02T H02T 119.9 . . ?
C03V C02T C03B 120.1(17) . . ?
C04J C02U C05A 118.4(18) . . ?
C04J C02U B7 122.3(18) . . ?
C05A C02U B7 119.1(17) . . ?
C03I C02V H02V 119.2 . . ?
C03I C02V C043 121.7(18) . . ?
C043 C02V H02V 119.2 . . ?
C029 C02W H02W 120.0 . . ?
C029 C02W C032 120.1(18) . . ?
C032 C02W H02W 120.0 . . ?
C01G C02X H02X 120.3 . . ?
C02M C02X C01G 119.4(13) . . ?
C02M C02X H02X 120.3 . . ?
C033 C02Y H02Y 119.6 . . ?
C04O C02Y H02Y 119.6 . . ?
C04O C02Y C033 120.8(19) . . ?
P00P C02Z H02Z 109.1 . . ?
C01H C02Z P00P 108.6(10) . . ?
C01H C02Z C02A 112.6(13) . . ?
C01H C02Z H02Z 109.1 . . ?
C02A C02Z P00P 108.2(11) . . ?
C02A C02Z H02Z 109.1 . . ?
C016 C030 H030 119.5 . . ?
C05L C030 C016 121.0(18) . . ?
C05L C030 H030 119.5 . . ?
C01E C031 H031 119.7 . . ?
C04F C031 C01E 120.7(14) . . ?
C04F C031 H031 119.7 . . ?
C019 C032 C02W 118.5(17) . . ?
C019 C032 H032 120.8 . . ?
C02W C032 H032 120.8 . . ?
C02Y C033 H033 119.0 . . ?
C053 C033 C02Y 122(2) . . ?
C053 C033 H033 119.0 . . ?
C02K C035 H035 117.9 . . ?
C03L C035 C02K 124.2(18) . . ?
C03L C035 H035 117.9 . . ?
C020 C036 P00R 122.5(14) . . ?
C04L C036 P00R 115.6(13) . . ?
C04L C036 C020 122.0(17) . . ?
C01Z C037 H037 118.8 . . ?
C01Z C037 C03M 122.4(16) . . ?
C03M C037 H037 118.8 . . ?
C02K C038 H038 120.5 . . ?
C02K C038 C055 118.9(17) . . ?
C055 C038 H038 120.5 . . ?
C02I C039 H039 119.0 . . ?
C02I C039 C03O 121.9(18) . . ?
C03O C039 H039 119.0 . . ?
C03L C03A H03A 119.5 . . ?
C055 C03A H03A 119.5 . . ?
C055 C03A C03L 120.9(18) . . ?
C02T C03B H03B 120.1 . . ?
C03P C03B C02T 119.8(17) . . ?
C03P C03B H03B 120.1 . . ?
C020 C03C H03C 119.0 . . ?
C03D C03C C020 122(2) . . ?
C03D C03C H03C 119.0 . . ?
C03C C03D H03D 120.3 . . ?
C03C C03D C03U 119(2) . . ?
C03U C03D H03D 120.3 . . ?
C01G C03E P00H 121.8(11) . . ?
C01K C03E P00H 117.9(11) . . ?
C01K C03E C01G 120.3(14) . . ?
C017 C03F H03E 109.5 . . ?
C017 C03F H03F 109.5 . . ?
C017 C03F H03G 109.5 . . ?
H03E C03F H03F 109.5 . . ?
H03E C03F H03G 109.5 . . ?
H03F C03F H03G 109.5 . . ?
C01V C03G H03H 119.1 . . ?
C02F C03G C01V 121.8(17) . . ?
C02F C03G H03H 119.1 . . ?
C02B C03H H03I 120.2 . . ?
C04P C03H C02B 119.5(16) . . ?
C04P C03H H03I 120.2 . . ?
C02V C03I H03 120.4 . . ?
C02V C03I C04D 119.2(19) . . ?
C04D C03I H03 120.4 . . ?
C027 C03J H03J 120.7 . . ?
C027 C03J C041 118.6(16) . . ?
C041 C03J H03J 120.7 . . ?
C022 C03K C029 119.1(18) . . ?
C022 C03K H03K 120.4 . . ?
C029 C03K H03K 120.4 . . ?
C035 C03L C03A 116.8(18) . . ?
C035 C03L H03L 121.6 . . ?
C03A C03L H03L 121.6 . . ?
C037 C03M H03M 120.6 . . ?
C037 C03M C044 118.8(15) . . ?
C044 C03M H03M 120.6 . . ?
C02F C03N H03N 119.6 . . ?
C057 C03N C02F 121(2) . . ?
C057 C03N H03N 119.6 . . ?
C039 C03O H03O 120.9 . . ?
C039 C03O C04E 118.2(17) . . ?
C04E C03O H03O 120.9 . . ?
C02O C03P C03B 118.6(16) . . ?
C02O C03P H03P 120.7 . . ?
C03B C03P H03P 120.7 . . ?
H03Q C03Q H03R 109.5 . . ?
H03Q C03Q H03S 109.5 . . ?
H03R C03Q H03S 109.5 . . ?
C03T C03Q H03Q 109.5 . . ?
C03T C03Q H03R 109.5 . . ?
C03T C03Q H03S 109.5 . . ?
P00M C03R H03T 105.0 . . ?
C042 C03R P00M 116.2(11) . . ?
C042 C03R H03T 105.0 . . ?
C042 C03R C048 112.6(12) . . ?
C048 C03R P00M 111.8(10) . . ?
C048 C03R H03T 105.0 . . ?
C01N C03S H03U 119.9 . . ?
C02N C03S C01N 120.1(14) . . ?
C02N C03S H03U 119.9 . . ?
P00S C03T H03V 104.1 . . ?
C03Q C03T P00S 114.4(10) . . ?
C03Q C03T H03V 104.1 . . ?
C03Q C03T C048 116.3(12) . . ?
C048 C03T P00S 111.9(10) . . ?
C048 C03T H03V 104.1 . . ?
C03D C03U H03W 119.7 . . ?
C03D C03U C04L 120.5(19) . . ?
C04L C03U H03W 119.7 . . ?
C02E C03V P00J 121.5(11) . . ?
C02T C03V P00J 119.0(12) . . ?
C02T C03V C02E 119.0(14) . . ?
C02G C03W C02H 122.7(17) . . ?
C02G C03W H03X 118.7 . . ?
C02H C03W H03X 118.7 . . ?
C01W C03X P00O 116.0(11) . . ?
C03Z C03X P00O 126.3(14) . . ?
C03Z C03X C01W 117.2(15) . . ?
C01Y C03Y C02P 119.7(18) . . ?
C01Y C03Y H03Y 120.2 . . ?
C02P C03Y H03Y 120.2 . . ?
C03X C03Z H03Z 120.2 . . ?
C03X C03Z C059 119.5(18) . . ?
C059 C03Z H03Z 120.2 . . ?
C025 C040 H040 119.7 . . ?
C025 C040 C04S 120.6(19) . . ?
C04S C040 H040 119.7 . . ?
C01X C041 P00Q 125.9(12) . . ?
C01X C041 C03J 119.3(15) . . ?
C03J C041 P00Q 114.6(11) . . ?
C03R C042 H04A 109.5 . . ?
C03R C042 H04B 109.5 . . ?
C03R C042 H04C 109.5 . . ?
H04A C042 H04B 109.5 . . ?
H04A C042 H04C 109.5 . . ?
H04B C042 H04C 109.5 . . ?
C02V C043 H043 120.2 . . ?
C02V C043 C04U 119.5(17) . . ?
C04U C043 H043 120.2 . . ?
C00Y C044 C03M 119.0(14) . . ?
C00Y C044 H044 120.5 . . ?
C03M C044 H044 120.5 . . ?
C01P C045 H045 120.0 . . ?
C054 C045 C01P 119.9(16) . . ?
C054 C045 H045 120.0 . . ?
C02L C046 H046 119.0 . . ?
C02L C046 C05I 122.1(19) . . ?
C05I C046 H046 119.0 . . ?
C02J C047 H047 118.6 . . ?
C02J C047 C04X 122.8(18) . . ?
C04X C047 H047 118.6 . . ?
C03R C048 H04D 108.2 . . ?
C03R C048 H04E 108.2 . . ?
C03T C048 C03R 116.6(12) . . ?
C03T C048 H04D 108.2 . . ?
C03T C048 H04E 108.2 . . ?
H04D C048 H04E 107.3 . . ?
C01W C049 H049 120.6 . . ?
C04A C049 C01W 119(2) . . ?
C04A C049 H049 120.6 . . ?
C049 C04A H04F 120.4 . . ?
C059 C04A C049 119.2(18) . . ?
C059 C04A H04F 120.4 . . ?
C01A C04B C01Q 117.6(12) . . ?
C01A C04B H04G 107.9 . . ?
C01A C04B H04H 107.9 . . ?
C01Q C04B H04G 107.9 . . ?
C01Q C04B H04H 107.9 . . ?
H04G C04B H04H 107.2 . . ?
C02R C04C H04I 119.8 . . ?
C05E C04C C02R 120.3(17) . . ?
C05E C04C H04I 119.8 . . ?
C03I C04D H04V 120.9 . . ?
C050 C04D C03I 118(2) . . ?
C050 C04D H04V 120.9 . . ?
C03O C04E H04J 118.7 . . ?
C04G C04E C03O 122.6(17) . . ?
C04G C04E H04J 118.7 . . ?
C031 C04F H04K 119.4 . . ?
C031 C04F C054 121.2(14) . . ?
C054 C04F H04K 119.4 . . ?
C04E C04G H04L 120.5 . . ?
C04E C04G C04M 119.1(19) . . ?
C04M C04G H04L 120.5 . . ?
C02D C04H H04M 120.2 . . ?
C02D C04H C05D 119.6(15) . . ?
C05D C04H H04M 120.2 . . ?
C02B C04I H04N 120.2 . . ?
C02S C04I C02B 119.6(17) . . ?
C02S C04I H04N 120.2 . . ?
C02U C04J H04W 120.5 . . ?
C02U C04J C058 119(2) . . ?
C058 C04J H04W 120.5 . . ?
C01X C04K H04O 120.3 . . ?
C04Q C04K C01X 119.5(18) . . ?
C04Q C04K H04O 120.3 . . ?
C036 C04L C03U 118.2(18) . . ?
C036 C04L H04P 120.9 . . ?
C03U C04L H04P 120.9 . . ?
C02I C04M H04Q 120.7 . . ?
C04G C04M C02I 118.7(16) . . ?
C04G C04M H04Q 120.7 . . ?
C04T C04N H04 117.6 . . ?
C04T C04N C1 125(2) . . ?
C1 C04N H04 117.6 . . ?
C02Y C04O P00M 119.5(13) . . ?
C02Y C04O C12 118.7(17) . . ?
C12 C04O P00M 121.7(14) . . ?
C01S C04P H04R 119.6 . . ?
C03H C04P C01S 120.9(17) . . ?
C03H C04P H04R 119.6 . . ?
C027 C04Q H04S 120.0 . . ?
C04K C04Q C027 119.9(16) . . ?
C04K C04Q H04S 120.0 . . ?
C01O C04R H04T 118.8 . . ?
C05L C04R C01O 122.4(19) . . ?
C05L C04R H04T 118.8 . . ?
C040 C04S H04U 121.8 . . ?
C040 C04S C05I 116.4(18) . . ?
C05I C04S H04U 121.8 . . ?
C04N C04T H6 121.7 . . ?
C04N C04T C5 117(2) . . ?
C5 C04T H6 121.7 . . ?
C043 C04U B7 122.9(16) . . ?
C050 C04U C043 116.4(16) . . ?
C050 C04U B7 120.7(16) . . ?
C04W C04V H7 119.4 . . ?
C04W C04V C05P 121(2) . . ?
C05P C04V H7 119.4 . . ?
C04V C04W H8 120.4 . . ?
C04V C04W C6 119(2) . . ?
C6 C04W H8 120.4 . . ?
C047 C04X H04X 121.4 . . ?
C05E C04X C047 117.2(16) . . ?
C05E C04X H04X 121.4 . . ?
C02Q C04Y H04Y 121.0 . . ?
C05F C04Y C02Q 118.1(14) . . ?
C05F C04Y H04Y 121.0 . . ?
C01V C04Z H04Z 119.1 . . ?
C01V C04Z C057 122(2) . . ?
C057 C04Z H04Z 119.1 . . ?
C04D C050 C04U 125(2) . . ?
C04D C050 H050 117.6 . . ?
C04U C050 H050 117.6 . . ?
C01A C051 H05A 109.5 . . ?
C01A C051 H05B 109.5 . . ?
C01A C051 H05C 109.5 . . ?
H05A C051 H05B 109.5 . . ?
H05A C051 H05C 109.5 . . ?
H05B C051 H05C 109.5 . . ?
C033 C053 H053 120.3 . . ?
C033 C053 C05Q 119(2) . . ?
C05Q C053 H053 120.3 . . ?
C045 C054 C04F 119.6(14) . . ?
C045 C054 H054 120.2 . . ?
C04F C054 H054 120.2 . . ?
C038 C055 H055 119.1 . . ?
C03A C055 C038 121.9(18) . . ?
C03A C055 H055 119.1 . . ?
C01Y C056 H056 121.2 . . ?
C026 C056 C01Y 117.7(18) . . ?
C026 C056 H056 121.2 . . ?
C03N C057 C04Z 119(2) . . ?
C03N C057 H057 120.4 . . ?
C04Z C057 H057 120.4 . . ?
C04J C058 H058 120.1 . . ?
C8 C058 C04J 120(2) . . ?
C8 C058 H058 120.1 . . ?
C03Z C059 H059 119.0 . . ?
C04A C059 C03Z 121.9(18) . . ?
C04A C059 H059 119.0 . . ?
C02U C05A H05G 118.9 . . ?
C05M C05A C02U 122(2) . . ?
C05M C05A H05G 118.9 . . ?
C05K C05C H05H 117.3 . . ?
C05P C05C H05H 117.3 . . ?
C05P C05C C05K 125(3) . . ?
C04H C05D H05D 119.7 . . ?
C05F C05D C04H 120.6(15) . . ?
C05F C05D H05D 119.7 . . ?
C04C C05E H05E 118.7 . . ?
C04X C05E C04C 122.6(18) . . ?
C04X C05E H05E 118.7 . . ?
C04Y C05F H05F 119.4 . . ?
C05D C05F C04Y 121.2(17) . . ?
C05D C05F H05F 119.4 . . ?
Cl C05H H05K 109.8 . . ?
Cl C05H H05N 109.8 . . ?
Cl4 C05H Cl 109.4(15) . . ?
Cl4 C05H H05K 109.8 . . ?
Cl4 C05H H05N 109.8 . . ?
H05K C05H H05N 108.2 . . ?
C046 C05I C04S 121(2) . . ?
C046 C05I H05I 119.3 . . ?
C04S C05I H05I 119.3 . . ?
C05O C05J H05J 118.1 . . ?
C1 C05J H05J 118.1 . . ?
C1 C05J C05O 124(2) . . ?
C05C C05K B7 122.5(19) . . ?
C6 C05K C05C 112.6(19) . . ?
C6 C05K B7 124.8(18) . . ?
C030 C05L H05L 120.8 . . ?
C04R C05L C030 118.4(17) . . ?
C04R C05L H05L 120.8 . . ?
C05A C05M H05M 121.0 . . ?
C05A C05M C8 118(2) . . ?
C8 C05M H05M 121.0 . . ?
C05J C05O B7 120.9(19) . . ?
C5 C05O C05J 113.7(19) . . ?
C5 C05O B7 125.4(17) . . ?
C04V C05P H05P 122.0 . . ?
C05C C05P C04V 116(3) . . ?
C05C C05P H05P 122.0 . . ?
C053 C05Q H05Q 119.4 . . ?
C053 C05Q C12 121(2) . . ?
C12 C05Q H05Q 119.4 . . ?
C04T C5 H5A 118.7 . . ?
C05O C5 C04T 123(2) . . ?
C05O C5 H5A 118.7 . . ?
C04W C6 H6A 117.3 . . ?
C05K C6 C04W 125(2) . . ?
C05K C6 H6A 117.3 . . ?
C02U B7 C05K 109.2(16) . . ?
C02U B7 C05O 110.4(14) . . ?
C04U B7 C02U 110.4(15) . . ?
C04U B7 C05K 112.4(14) . . ?
C04U B7 C05O 108.2(16) . . ?
C05K B7 C05O 106.1(15) . . ?
C04N C1 H1A 120.7 . . ?
C05J C1 C04N 119(2) . . ?
C05J C1 H1A 120.7 . . ?
C058 C8 C05M 122(2) . . ?
C058 C8 H8A 118.8 . . ?
C05M C8 H8A 118.8 . . ?
C04O C12 H12 121.2 . . ?
C05Q C12 C04O 118(2) . . ?
C05Q C12 H12 121.2 . . ?
Cl5 Cu5 Cl6 174.0(8) . . ?

loop_
_geom_bond_atom_site_label_1
_geom_bond_atom_site_label_2
_geom_bond_distance
_geom_bond_site_symmetry_2
_geom_bond_publ_flag
Au01 Au03 2.7388(7) . ?
Au01 Au06 2.8602(7) . ?
Au01 Au07 2.8418(7) . ?
Au01 Cu0A 2.8492(19) . ?
Au01 Cu0B 2.797(2) . ?
Au01 Cu0D 2.762(2) . ?
Au01 P00P 2.303(3) . ?
Au02 Au03 2.7811(7) . ?
Au02 Au05 3.0324(8) . ?
Au02 Au06 2.9925(7) . ?
Au02 Au09 2.8791(7) . ?
Au02 Cu0C 2.711(2) . ?
Au02 Cu0D 2.761(2) . ?
Au02 P00L 2.317(3) . ?
Au03 Au04 2.7421(7) . ?
Au03 Au05 2.7385(7) . ?
Au03 Au06 2.7548(7) . ?
Au03 Au07 2.7619(7) . ?
Au03 Au08 2.7693(7) . ?
Au03 Au09 2.7344(7) . ?
Au03 Cu0A 2.557(2) . ?
Au03 Cu0B 2.578(2) . ?
Au03 Cu0C 2.5625(19) . ?
Au03 Cu0D 2.5664(19) . ?
Au04 Au05 2.8209(7) . ?
Au04 Au08 2.8442(7) . ?
Au04 Cu0A 2.8929(19) . ?
Au04 Cu0B 2.9002(18) . ?
Au04 Cu0C 2.709(2) . ?
Au04 P00H 2.306(3) . ?
Au05 Au06 2.8207(7) . ?
Au05 Cu0B 2.8140(19) . ?
Au05 Cu0C 2.8826(19) . ?
Au05 P00Q 2.304(3) . ?
Au06 Cu0B 2.884(2) . ?
Au06 Cu0D 2.814(2) . ?
Au06 P00N 2.310(3) . ?
Au07 Au08 2.9103(7) . ?
Au07 Au09 2.8781(7) . ?
Au07 Cu0A 2.809(2) . ?
Au07 Cu0D 2.8543(19) . ?
Au07 P00M 2.314(3) . ?
Au08 Au09 2.9083(8) . ?
Au08 Cu0A 2.7816(19) . ?
Au08 Cu0C 2.8945(19) . ?
Au08 P00S 2.323(3) . ?
Au09 Cu0C 2.789(2) . ?
Au09 Cu0D 2.7713(19) . ?
Au09 P00O 2.296(4) . ?
Cu0A Cu0B 2.527(2) . ?
Cu0A Cl7 2.175(3) . ?
Cu0B Cl2 2.179(4) . ?
Cu0C Cl00 2.144(4) . ?
Cu0D Cl1 2.149(4) . ?
Cu0E Cl7 2.441(3) . ?
Cu0E Cl2 2.477(4) . ?
Cu0E P00J 2.273(4) . ?
Cu0E P00R 2.258(4) . ?
P00H C00X 1.817(13) . ?
P00H C028 1.835(13) . ?
P00H C03E 1.836(15) . ?
P00J C00Z 1.853(15) . ?
P00J C01J 1.855(14) . ?
P00J C03V 1.808(14) . ?
P00L C011 1.888(14) . ?
P00L C019 1.835(15) . ?
P00L C02I 1.834(15) . ?
P00M C010 1.847(16) . ?
P00M C03R 1.871(16) . ?
P00M C04O 1.820(17) . ?
P00N C01A 1.895(16) . ?
P00N C02J 1.798(16) . ?
P00N C02Q 1.845(16) . ?
P00O C015 1.862(16) . ?
P00O C02F 1.811(16) . ?
P00O C03X 1.791(15) . ?
P00P C012 1.837(17) . ?
P00P C01S 1.805(14) . ?
P00P C02Z 1.853(16) . ?
P00Q C01Q 1.840(15) . ?
P00Q C01R 1.812(16) . ?
P00Q C041 1.831(15) . ?
P00R C017 1.870(15) . ?
P00R C02L 1.858(15) . ?
P00R C036 1.826(17) . ?
P00S C01E 1.786(16) . ?
P00S C02K 1.804(18) . ?
P00S C03T 1.861(13) . ?
Cl C05H 1.80(3) . ?
Cl4 C05H 1.71(3) . ?
C00X C01B 1.386(18) . ?
C00X C01I 1.379(18) . ?
C00Y H00Y 0.9500 . ?
C00Y C01R 1.413(19) . ?
C00Y C044 1.39(2) . ?
C00Z C026 1.36(2) . ?
C00Z C02P 1.36(2) . ?
C010 C02C 1.37(2) . ?
C010 C02G 1.41(2) . ?
C011 H011 1.0000 . ?
C011 C018 1.548(18) . ?
C011 C01F 1.54(2) . ?
C012 C016 1.42(2) . ?
C012 C01O 1.36(2) . ?
C013 H01A 0.9800 . ?
C013 H01B 0.9800 . ?
C013 H01C 0.9800 . ?
C013 C028 1.510(19) . ?
C015 H015 1.0000 . ?
C015 C018 1.535(19) . ?
C015 C01U 1.55(2) . ?
C016 H016 0.9500 . ?
C016 C030 1.40(3) . ?
C017 H017 1.0000 . ?
C017 C01H 1.53(2) . ?
C017 C03F 1.49(2) . ?
C018 H01D 0.9900 . ?
C018 H01E 0.9900 . ?
C019 C022 1.41(2) . ?
C019 C032 1.38(2) . ?
C01A H01F 1.0000 . ?
C01A C04B 1.526(19) . ?
C01A C051 1.51(2) . ?
C01B H01G 0.9500 . ?
C01B C02N 1.38(2) . ?
C01E C01P 1.42(2) . ?
C01E C031 1.39(2) . ?
C01F H01H 0.9800 . ?
C01F H01I 0.9800 . ?
C01F H01J 0.9800 . ?
C01G H01K 0.9500 . ?
C01G C02X 1.39(2) . ?
C01G C03E 1.397(18) . ?
C01H H01L 0.9900 . ?
C01H H01M 0.9900 . ?
C01H C02Z 1.536(19) . ?
C01I H01N 0.9500 . ?
C01I C01N 1.423(19) . ?
C01J H01O 1.0000 . ?
C01J C01L 1.51(2) . ?
C01J C023 1.558(19) . ?
C01K H01P 0.9500 . ?
C01K C024 1.38(2) . ?
C01K C03E 1.37(2) . ?
C01L H01Q 0.9800 . ?
C01L H01R 0.9800 . ?
C01L H01S 0.9800 . ?
C01M H01T 0.9800 . ?
C01M H01U 0.9800 . ?
C01M H01V 0.9800 . ?
C01M C01Q 1.57(2) . ?
C01N H01W 0.9500 . ?
C01N C03S 1.41(2) . ?
C01O H01X 0.9500 . ?
C01O C04R 1.39(2) . ?
C01P H01Y 0.9500 . ?
C01P C045 1.37(2) . ?
C01Q H01Z 1.0000 . ?
C01Q C04B 1.54(2) . ?
C01R C01Z 1.40(2) . ?
C01S C02S 1.40(2) . ?
C01S C04P 1.42(2) . ?
C01U H01 0.9800 . ?
C01U H 0.9800 . ?
C01U HA 0.9800 . ?
C01V H1 0.9500 . ?
C01V C03G 1.43(3) . ?
C01V C04Z 1.34(3) . ?
C01W H2 0.9500 . ?
C01W C03X 1.40(2) . ?
C01W C049 1.39(3) . ?
C01X H3 0.9500 . ?
C01X C041 1.38(2) . ?
C01X C04K 1.40(2) . ?
C01Y H4 0.9500 . ?
C01Y C03Y 1.37(3) . ?
C01Y C056 1.38(3) . ?
C01Z H5 0.9500 . ?
C01Z C037 1.37(2) . ?
C020 H020 0.9500 . ?
C020 C036 1.42(2) . ?
C020 C03C 1.40(3) . ?
C021 H021 0.9500 . ?
C021 C02C 1.37(2) . ?
C021 C02H 1.41(2) . ?
C022 H022 0.9500 . ?
C022 C03K 1.38(3) . ?
C023 H02A 0.9900 . ?
C023 H02B 0.9900 . ?
C023 C028 1.534(18) . ?
C024 H024 0.9500 . ?
C024 C02M 1.39(2) . ?
C025 H025 0.9500 . ?
C025 C02L 1.40(2) . ?
C025 C040 1.36(3) . ?
C026 H026 0.9500 . ?
C026 C056 1.37(2) . ?
C027 H027 0.9500 . ?
C027 C03J 1.39(2) . ?
C027 C04Q 1.39(3) . ?
C028 H028 1.0000 . ?
C029 H029 0.9500 . ?
C029 C02W 1.37(3) . ?
C029 C03K 1.38(3) . ?
C02A H02C 0.9800 . ?
C02A H02D 0.9800 . ?
C02A H02E 0.9800 . ?
C02A C02Z 1.55(2) . ?
C02B H02F 0.9500 . ?
C02B C03H 1.38(3) . ?
C02B C04I 1.42(3) . ?
C02C H02G 0.9500 . ?
C02D H02H 0.9500 . ?
C02D C02Q 1.39(2) . ?
C02D C04H 1.38(2) . ?
C02E H02I 0.9500 . ?
C02E C02O 1.37(2) . ?
C02E C03V 1.42(2) . ?
C02F C03G 1.37(3) . ?
C02F C03N 1.39(2) . ?
C02G H02J 0.9500 . ?
C02G C03W 1.36(3) . ?
C02H H02K 0.9500 . ?
C02H C03W 1.38(3) . ?
C02I C039 1.35(2) . ?
C02I C04M 1.43(2) . ?
C02J C02R 1.44(2) . ?
C02J C047 1.36(2) . ?
C02K C035 1.38(2) . ?
C02K C038 1.40(2) . ?
C02L C046 1.36(3) . ?
C02M H02M 0.9500 . ?
C02M C02X 1.39(2) . ?
C02N H02N 0.9500 . ?
C02N C03S 1.38(2) . ?
C02O H02O 0.9500 . ?
C02O C03P 1.37(3) . ?
C02P H02P 0.9500 . ?
C02P C03Y 1.37(2) . ?
C02Q C04Y 1.41(2) . ?
C02R H02R 0.9500 . ?
C02R C04C 1.41(3) . ?
C02S H02S 0.9500 . ?
C02S C04I 1.36(2) . ?
C02T H02T 0.9500 . ?
C02T C03B 1.41(3) . ?
C02T C03V 1.40(2) . ?
C02U C04J 1.36(3) . ?
C02U C05A 1.40(3) . ?
C02U B7 1.63(3) . ?
C02V H02V 0.9500 . ?
C02V C03I 1.38(3) . ?
C02V C043 1.41(2) . ?
C02W H02W 0.9500 . ?
C02W C032 1.41(3) . ?
C02X H02X 0.9500 . ?
C02Y H02Y 0.9500 . ?
C02Y C033 1.36(3) . ?
C02Y C04O 1.36(2) . ?
C02Z H02Z 1.0000 . ?
C030 H030 0.9500 . ?
C030 C05L 1.39(3) . ?
C031 H031 0.9500 . ?
C031 C04F 1.36(2) . ?
C032 H032 0.9500 . ?
C033 H033 0.9500 . ?
C033 C053 1.34(3) . ?
C035 H035 0.9500 . ?
C035 C03L 1.37(3) . ?
C036 C04L 1.36(3) . ?
C037 H037 0.9500 . ?
C037 C03M 1.38(3) . ?
C038 H038 0.9500 . ?
C038 C055 1.42(3) . ?
C039 H039 0.9500 . ?
C039 C03O 1.38(2) . ?
C03A H03A 0.9500 . ?
C03A C03L 1.42(3) . ?
C03A C055 1.31(3) . ?
C03B H03B 0.9500 . ?
C03B C03P 1.40(3) . ?
C03C H03C 0.9500 . ?
C03C C03D 1.35(3) . ?
C03D H03D 0.9500 . ?
C03D C03U 1.41(3) . ?
C03F H03E 0.9800 . ?
C03F H03F 0.9800 . ?
C03F H03G 0.9800 . ?
C03G H03H 0.9500 . ?
C03H H03I 0.9500 . ?
C03H C04P 1.38(2) . ?
C03I H03 0.9500 . ?
C03I C04D 1.43(3) . ?
C03J H03J 0.9500 . ?
C03J C041 1.40(2) . ?
C03K H03K 0.9500 . ?
C03L H03L 0.9500 . ?
C03M H03M 0.9500 . ?
C03M C044 1.40(2) . ?
C03N H03N 0.9500 . ?
C03N C057 1.37(3) . ?
C03O H03O 0.9500 . ?
C03O C04E 1.40(3) . ?
C03P H03P 0.9500 . ?
C03Q H03Q 0.9800 . ?
C03Q H03R 0.9800 . ?
C03Q H03S 0.9800 . ?
C03Q C03T 1.519(18) . ?
C03R H03T 1.0000 . ?
C03R C042 1.56(2) . ?
C03R C048 1.56(2) . ?
C03S H03U 0.9500 . ?
C03T H03V 1.0000 . ?
C03T C048 1.52(2) . ?
C03U H03W 0.9500 . ?
C03U C04L 1.42(3) . ?
C03W H03X 0.9500 . ?
C03X C03Z 1.37(2) . ?
C03Y H03Y 0.9500 . ?
C03Z H03Z 0.9500 . ?
C03Z C059 1.43(3) . ?
C040 H040 0.9500 . ?
C040 C04S 1.41(3) . ?
C042 H04A 0.9800 . ?
C042 H04B 0.9800 . ?
C042 H04C 0.9800 . ?
C043 H043 0.9500 . ?
C043 C04U 1.43(2) . ?
C044 H044 0.9500 . ?
C045 H045 0.9500 . ?
C045 C054 1.36(2) . ?
C046 H046 0.9500 . ?
C046 C05I 1.36(3) . ?
C047 H047 0.9500 . ?
C047 C04X 1.40(3) . ?
C048 H04D 0.9900 . ?
C048 H04E 0.9900 . ?
C049 H049 0.9500 . ?
C049 C04A 1.38(3) . ?
C04A H04F 0.9500 . ?
C04A C059 1.37(3) . ?
C04B H04G 0.9900 . ?
C04B H04H 0.9900 . ?
C04C H04I 0.9500 . ?
C04C C05E 1.39(3) . ?
C04D H04V 0.9500 . ?
C04D C050 1.37(3) . ?
C04E H04J 0.9500 . ?
C04E C04G 1.34(3) . ?
C04F H04K 0.9500 . ?
C04F C054 1.39(2) . ?
C04G H04L 0.9500 . ?
C04G C04M 1.42(2) . ?
C04H H04M 0.9500 . ?
C04H C05D 1.40(3) . ?
C04I H04N 0.9500 . ?
C04J H04W 0.9500 . ?
C04J C058 1.49(3) . ?
C04K H04O 0.9500 . ?
C04K C04Q 1.36(3) . ?
C04L H04P 0.9500 . ?
C04M H04Q 0.9500 . ?
C04N H04 0.9500 . ?
C04N C04T 1.33(4) . ?
C04N C1 1.37(4) . ?
C04O C12 1.42(3) . ?
C04P H04R 0.9500 . ?
C04Q H04S 0.9500 . ?
C04R H04T 0.9500 . ?
C04R C05L 1.34(3) . ?
C04S H04U 0.9500 . ?
C04S C05I 1.41(3) . ?
C04T H6 0.9500 . ?
C04T C5 1.43(3) . ?
C04U C050 1.40(3) . ?
C04U B7 1.63(3) . ?
C04V H7 0.9500 . ?
C04V C04W 1.33(3) . ?
C04V C05P 1.46(4) . ?
C04W H8 0.9500 . ?
C04W C6 1.40(3) . ?
C04X H04X 0.9500 . ?
C04X C05E 1.37(3) . ?
C04Y H04Y 0.9500 . ?
C04Y C05F 1.40(2) . ?
C04Z H04Z 0.9500 . ?
C04Z C057 1.43(4) . ?
C050 H050 0.9500 . ?
C051 H05A 0.9800 . ?
C051 H05B 0.9800 . ?
C051 H05C 0.9800 . ?
C053 H053 0.9500 . ?
C053 C05Q 1.35(3) . ?
C054 H054 0.9500 . ?
C055 H055 0.9500 . ?
C056 H056 0.9500 . ?
C057 H057 0.9500 . ?
C058 H058 0.9500 . ?
C058 C8 1.29(3) . ?
C059 H059 0.9500 . ?
C05A H05G 0.9500 . ?
C05A C05M 1.38(3) . ?
C05C H05H 0.9500 . ?
C05C C05K 1.43(3) . ?
C05C C05P 1.38(4) . ?
C05D H05D 0.9500 . ?
C05D C05F 1.35(3) . ?
C05E H05E 0.9500 . ?
C05F H05F 0.9500 . ?
C05H H05K 0.9900 . ?
C05H H05N 0.9900 . ?
C05I H05I 0.9500 . ?
C05J H05J 0.9500 . ?
C05J C05O 1.45(3) . ?
C05J C1 1.33(3) . ?
C05K C6 1.39(3) . ?
C05K B7 1.65(3) . ?
C05L H05L 0.9500 . ?
C05M H05M 0.9500 . ?
C05M C8 1.42(3) . ?
C05O C5 1.41(3) . ?
C05O B7 1.66(3) . ?
C05P H05P 0.9500 . ?
C05Q H05Q 0.9500 . ?
C05Q C12 1.41(3) . ?
C5 H5A 0.9500 . ?
C6 H6A 0.9500 . ?
C1 H1A 0.9500 . ?
C8 H8A 0.9500 . ?
C12 H12 0.9500 . ?
Cu5 Cl6 2.122(15) . ?
Cu5 Cl5 2.111(16) . ?

loop_
_geom_torsion_atom_site_label_1
_geom_torsion_atom_site_label_2
_geom_torsion_atom_site_label_3
_geom_torsion_atom_site_label_4
_geom_torsion
_geom_torsion_site_symmetry_1
_geom_torsion_site_symmetry_2
_geom_torsion_site_symmetry_3
_geom_torsion_site_symmetry_4
_geom_torsion_publ_flag
Au01 P00P C012 C016 127.8(12) . . . . ?
Au01 P00P C012 C01O -48.9(13) . . . . ?
Au01 P00P C01S C02S -8.2(16) . . . . ?
Au01 P00P C01S C04P 171.5(12) . . . . ?
Au01 P00P C02Z C01H 55.7(11) . . . . ?
Au01 P00P C02Z C02A -66.8(10) . . . . ?
Au02 P00L C011 C018 -35.2(11) . . . . ?
Au02 P00L C011 C01F -166.2(8) . . . . ?
Au02 P00L C019 C022 22.8(13) . . . . ?
Au02 P00L C019 C032 -162.5(12) . . . . ?
Au02 P00L C02I C039 97.8(13) . . . . ?
Au02 P00L C02I C04M -76.0(12) . . . . ?
Au04 P00H C00X C01B -25.6(13) . . . . ?
Au04 P00H C00X C01I 159.0(11) . . . . ?
Au04 P00H C028 C013 -59.9(10) . . . . ?
Au04 P00H C028 C023 63.7(9) . . . . ?
Au04 P00H C03E C01G 142.9(10) . . . . ?
Au04 P00H C03E C01K -38.6(13) . . . . ?
Au05 P00Q C01Q C01M -174.4(9) . . . . ?
Au05 P00Q C01Q C04B -41.9(11) . . . . ?
Au05 P00Q C01R C00Y 4.7(13) . . . . ?
Au05 P00Q C01R C01Z -176.9(11) . . . . ?
Au05 P00Q C041 C01X 134.2(13) . . . . ?
Au05 P00Q C041 C03J -40.2(12) . . . . ?
Au06 P00N C01A C04B -60.2(10) . . . . ?
Au06 P00N C01A C051 175.6(8) . . . . ?
Au06 P00N C02J C02R 9.2(14) . . . . ?
Au06 P00N C02J C047 -170.8(12) . . . . ?
Au06 P00N C02Q C02D 102.4(12) . . . . ?
Au06 P00N C02Q C04Y -71.5(12) . . . . ?
Au07 P00M C010 C02C 1.5(13) . . . . ?
Au07 P00M C010 C02G -178.0(11) . . . . ?
Au07 P00M C03R C042 -171.5(10) . . . . ?
Au07 P00M C03R C048 -40.3(11) . . . . ?
Au07 P00M C04O C02Y 1.0(16) . . . . ?
Au07 P00M C04O C12 -175.9(16) . . . . ?
Au08 P00S C01E C01P -47.7(12) . . . . ?
Au08 P00S C01E C031 138.3(11) . . . . ?
Au08 P00S C02K C035 -55.8(16) . . . . ?
Au08 P00S C02K C038 126.9(13) . . . . ?
Au08 P00S C03T C03Q 170.8(10) . . . . ?
Au08 P00S C03T C048 -54.1(10) . . . . ?
Au09 P00O C015 C018 -65.5(9) . . . . ?
Au09 P00O C015 C01U 168.5(10) . . . . ?
Au09 P00O C02F C03G 11.5(15) . . . . ?
Au09 P00O C02F C03N -176.6(13) . . . . ?
Au09 P00O C03X C01W -51.0(13) . . . . ?
Au09 P00O C03X C03Z 120.8(13) . . . . ?
Cu0E P00J C00Z C026 -90.1(14) . . . . ?
Cu0E P00J C00Z C02P 88.6(13) . . . . ?
Cu0E P00J C01J C01L 175.9(10) . . . . ?
Cu0E P00J C01J C023 -58.9(9) . . . . ?
Cu0E P00J C03V C02E -171.1(10) . . . . ?
Cu0E P00J C03V C02T 17.0(15) . . . . ?
Cu0E P00R C017 C01H -60.3(11) . . . . ?
Cu0E P00R C017 C03F 168.2(13) . . . . ?
Cu0E P00R C02L C025 -48.0(15) . . . . ?
Cu0E P00R C02L C046 127.5(16) . . . . ?
Cu0E P00R C036 C020 122.1(13) . . . . ?
Cu0E P00R C036 C04L -57.5(14) . . . . ?
P00H C00X C01B C02N -173.2(12) . . . . ?
P00H C00X C01I C01N 176.6(12) . . . . ?
P00J C00Z C026 C056 172.4(15) . . . . ?
P00J C00Z C02P C03Y -173.6(13) . . . . ?
P00J C01J C023 C028 173.4(9) . . . . ?
P00L C011 C018 C015 -59.3(17) . . . . ?
P00L C019 C022 C03K 174.0(12) . . . . ?
P00L C019 C032 C02W -173.3(13) . . . . ?
P00L C02I C039 C03O -176.4(13) . . . . ?
P00L C02I C04M C04G 178.0(12) . . . . ?
P00M C010 C02C C021 -179.4(13) . . . . ?
P00M C010 C02G C03W 179.2(14) . . . . ?
P00M C03R C048 C03T -58.7(14) . . . . ?
P00M C04O C12 C05Q 172.5(19) . . . . ?
P00N C01A C04B C01Q 145.6(11) . . . . ?
P00N C02J C02R C04C 176.4(15) . . . . ?
P00N C02J C047 C04X -177.4(15) . . . . ?
P00N C02Q C04Y C05F 179.7(11) . . . . ?
P00O C015 C018 C011 149.7(12) . . . . ?
P00O C02F C03G C01V 168.9(14) . . . . ?
P00O C02F C03N C057 -169.7(17) . . . . ?
P00O C03X C03Z C059 -174.3(13) . . . . ?
P00P C012 C016 C030 -178.9(14) . . . . ?
P00P C012 C01O C04R 179.9(13) . . . . ?
P00P C01S C02S C04I 176.4(14) . . . . ?
P00P C01S C04P C03H -176.9(14) . . . . ?
P00Q C01Q C04B C01A -57.5(15) . . . . ?
P00Q C01R C01Z C037 179.9(12) . . . . ?
P00R C017 C01H C02Z 168.9(10) . . . . ?
P00R C02L C046 C05I -175.2(16) . . . . ?
P00R C036 C04L C03U 179.0(14) . . . . ?
P00S C01E C01P C045 -177.1(12) . . . . ?
P00S C01E C031 C04F 175.4(12) . . . . ?
P00S C02K C035 C03L -174.5(16) . . . . ?
P00S C02K C038 C055 174.8(14) . . . . ?
P00S C03T C048 C03R 148.5(10) . . . . ?
C00X P00H C028 C013 176.5(9) . . . . ?
C00X P00H C028 C023 -60.0(10) . . . . ?
C00X P00H C03E C01G -88.7(12) . . . . ?
C00X P00H C03E C01K 89.8(13) . . . . ?
C00X C01B C02N C03S -3(2) . . . . ?
C00X C01I C01N C03S -4(2) . . . . ?
C00Y C01R C01Z C037 -2(2) . . . . ?
C00Z P00J C01J C01L 53.5(13) . . . . ?
C00Z P00J C01J C023 178.6(9) . . . . ?
C00Z P00J C03V C02E -43.9(14) . . . . ?
C00Z P00J C03V C02T 144.2(13) . . . . ?
C00Z C026 C056 C01Y 5(3) . . . . ?
C00Z C02P C03Y C01Y -3(3) . . . . ?
C010 P00M C03R C042 -47.9(13) . . . . ?
C010 P00M C03R C048 83.4(11) . . . . ?
C010 P00M C04O C02Y -123.1(14) . . . . ?
C010 P00M C04O C12 60.0(19) . . . . ?
C010 C02G C03W C02H 2(3) . . . . ?
C011 P00L C019 C022 -102.9(12) . . . . ?
C011 P00L C019 C032 71.9(14) . . . . ?
C011 P00L C02I C039 -139.1(13) . . . . ?
C011 P00L C02I C04M 47.0(13) . . . . ?
C012 P00P C01S C02S 116.2(14) . . . . ?
C012 P00P C01S C04P -64.0(15) . . . . ?
C012 P00P C02Z C01H -67.2(11) . . . . ?
C012 P00P C02Z C02A 170.3(10) . . . . ?
C012 C016 C030 C05L -2(3) . . . . ?
C012 C01O C04R C05L 1(3) . . . . ?
C015 P00O C02F C03G -103.4(13) . . . . ?
C015 P00O C02F C03N 68.5(16) . . . . ?
C015 P00O C03X C01W 66.3(13) . . . . ?
C015 P00O C03X C03Z -121.9(14) . . . . ?
C016 C012 C01O C04R 3(2) . . . . ?
C016 C030 C05L C04R 6(3) . . . . ?
C017 P00R C02L C025 -174.9(13) . . . . ?
C017 P00R C02L C046 0.6(19) . . . . ?
C017 P00R C036 C020 -114.7(14) . . . . ?
C017 P00R C036 C04L 65.7(14) . . . . ?
C017 C01H C02Z P00P -175.3(10) . . . . ?
C017 C01H C02Z C02A -55.4(17) . . . . ?
C019 P00L C011 C018 91.1(11) . . . . ?
C019 P00L C011 C01F -39.9(11) . . . . ?
C019 P00L C02I C039 -28.2(15) . . . . ?
C019 P00L C02I C04M 157.9(12) . . . . ?
C019 C022 C03K C029 -1(2) . . . . ?
C01A P00N C02J C02R -109.8(13) . . . . ?
C01A P00N C02J C047 70.2(14) . . . . ?
C01A P00N C02Q C02D -139.8(12) . . . . ?
C01A P00N C02Q C04Y 46.4(12) . . . . ?
C01B C00X C01I C01N 1(2) . . . . ?
C01B C02N C03S C01N 0(2) . . . . ?
C01E P00S C02K C035 71.8(15) . . . . ?
C01E P00S C02K C038 -105.4(15) . . . . ?
C01E P00S C03T C03Q 50.7(12) . . . . ?
C01E P00S C03T C048 -174.2(10) . . . . ?
C01E C01P C045 C054 1(2) . . . . ?
C01E C031 C04F C054 1(2) . . . . ?
C01F C011 C018 C015 71.5(17) . . . . ?
C01I C00X C01B C02N 2(2) . . . . ?
C01I C01N C03S C02N 3(2) . . . . ?
C01J P00J C00Z C026 32.2(15) . . . . ?
C01J P00J C00Z C02P -149.2(13) . . . . ?
C01J P00J C03V C02E 64.5(13) . . . . ?
C01J P00J C03V C02T -107.4(14) . . . . ?
C01J C023 C028 P00H -176.7(9) . . . . ?
C01J C023 C028 C013 -56.7(16) . . . . ?
C01K C024 C02M C02X 1(2) . . . . ?
C01L C01J C023 C028 -57.7(16) . . . . ?
C01M C01Q C04B C01A 76.0(16) . . . . ?
C01O C012 C016 C030 -2(2) . . . . ?
C01O C04R C05L C030 -5(3) . . . . ?
C01P C01E C031 C04F 1(2) . . . . ?
C01P C045 C054 C04F 1(2) . . . . ?
C01Q P00Q C01R C00Y -117.3(11) . . . . ?
C01Q P00Q C01R C01Z 61.0(14) . . . . ?
C01Q P00Q C041 C01X -107.2(14) . . . . ?
C01Q P00Q C041 C03J 78.4(12) . . . . ?
C01R P00Q C01Q C01M -49.9(12) . . . . ?
C01R P00Q C01Q C04B 82.6(11) . . . . ?
C01R P00Q C041 C01X 8.1(15) . . . . ?
C01R P00Q C041 C03J -166.3(11) . . . . ?
C01R C00Y C044 C03M 2(2) . . . . ?
C01R C01Z C037 C03M 2(3) . . . . ?
C01S P00P C012 C016 1.9(15) . . . . ?
C01S P00P C012 C01O -174.9(12) . . . . ?
C01S P00P C02Z C01H -179.8(10) . . . . ?
C01S P00P C02Z C02A 57.7(12) . . . . ?
C01S C02S C04I C02B 3(3) . . . . ?
C01U C015 C018 C011 -84.3(17) . . . . ?
C01V C04Z C057 C03N 1(4) . . . . ?
C01W C03X C03Z C059 -3(2) . . . . ?
C01W C049 C04A C059 4(3) . . . . ?
C01X C04K C04Q C027 0(3) . . . . ?
C01Z C037 C03M C044 0(3) . . . . ?
C020 C036 C04L C03U -1(3) . . . . ?
C020 C03C C03D C03U -3(3) . . . . ?
C021 C02H C03W C02G -2(3) . . . . ?
C022 C019 C032 C02W 1(2) . . . . ?
C024 C01K C03E P00H 178.0(13) . . . . ?
C024 C01K C03E C01G -3(2) . . . . ?
C024 C02M C02X C01G 2(2) . . . . ?
C025 C02L C046 C05I 0(3) . . . . ?
C025 C040 C04S C05I -2(3) . . . . ?
C026 C00Z C02P C03Y 5(3) . . . . ?
C027 C03J C041 P00Q 178.3(13) . . . . ?
C027 C03J C041 C01X 3(2) . . . . ?
C028 P00H C00X C01B 94.7(12) . . . . ?
C028 P00H C00X C01I -80.7(13) . . . . ?
C028 P00H C03E C01G 21.7(13) . . . . ?
C028 P00H C03E C01K -159.8(11) . . . . ?
C029 C02W C032 C019 0(3) . . . . ?
C02B C03H C04P C01S -2(3) . . . . ?
C02C C010 C02G C03W 0(2) . . . . ?
C02C C021 C02H C03W 2(3) . . . . ?
C02D C02Q C04Y C05F 6(2) . . . . ?
C02D C04H C05D C05F 2(3) . . . . ?
C02E C02O C03P C03B -3(3) . . . . ?
C02F P00O C015 C018 56.2(11) . . . . ?
C02F P00O C015 C01U -69.7(12) . . . . ?
C02F P00O C03X C01W 179.2(12) . . . . ?
C02F P00O C03X C03Z -8.9(16) . . . . ?
C02F C03N C057 C04Z -1(3) . . . . ?
C02G C010 C02C C021 0(2) . . . . ?
C02H C021 C02C C010 -1(3) . . . . ?
C02I P00L C011 C018 -158.0(11) . . . . ?
C02I P00L C011 C01F 71.1(11) . . . . ?
C02I P00L C019 C022 147.9(11) . . . . ?
C02I P00L C019 C032 -37.3(15) . . . . ?
C02I C039 C03O C04E -1(3) . . . . ?
C02J P00N C01A C04B 64.4(11) . . . . ?
C02J P00N C01A C051 -59.8(11) . . . . ?
C02J P00N C02Q C02D -27.8(14) . . . . ?
C02J P00N C02Q C04Y 158.4(11) . . . . ?
C02J C02R C04C C05E 3(3) . . . . ?
C02J C047 C04X C05E -1(3) . . . . ?
C02K P00S C01E C01P -176.5(11) . . . . ?
C02K P00S C01E C031 9.5(14) . . . . ?
C02K P00S C03T C03Q -60.7(13) . . . . ?
C02K P00S C03T C048 74.4(11) . . . . ?
C02K C035 C03L C03A -2(3) . . . . ?
C02K C038 C055 C03A 1(3) . . . . ?
C02L P00R C017 C01H 65.8(12) . . . . ?
C02L P00R C017 C03F -65.7(16) . . . . ?
C02L P00R C036 C020 -1.5(15) . . . . ?
C02L P00R C036 C04L 178.9(13) . . . . ?
C02L C025 C040 C04S 0(3) . . . . ?
C02L C046 C05I C04S -2(3) . . . . ?
C02O C02E C03V P00J -172.2(13) . . . . ?
C02O C02E C03V C02T 0(2) . . . . ?
C02P C00Z C026 C056 -6(3) . . . . ?
C02Q P00N C01A C04B 175.6(10) . . . . ?
C02Q P00N C01A C051 51.4(11) . . . . ?
C02Q P00N C02J C02R 139.9(12) . . . . ?
C02Q P00N C02J C047 -40.1(15) . . . . ?
C02Q C02D C04H C05D 0(2) . . . . ?
C02Q C04Y C05F C05D -3(2) . . . . ?
C02R C02J C047 C04X 3(3) . . . . ?
C02R C04C C05E C04X -2(4) . . . . ?
C02S C01S C04P C03H 3(3) . . . . ?
C02T C03B C03P C02O -1(3) . . . . ?
C02U C04J C058 C8 0(3) . . . . ?
C02U C05A C05M C8 -4(3) . . . . ?
C02V C03I C04D C050 0(3) . . . . ?
C02V C043 C04U C050 -2(3) . . . . ?
C02V C043 C04U B7 178.1(18) . . . . ?
C02W C029 C03K C022 3(3) . . . . ?
C02X C01G C03E P00H -175.7(11) . . . . ?
C02X C01G C03E C01K 6(2) . . . . ?
C02Y C033 C053 C05Q -5(4) . . . . ?
C02Y C04O C12 C05Q -4(3) . . . . ?
C02Z P00P C012 C016 -109.7(13) . . . . ?
C02Z P00P C012 C01O 73.6(13) . . . . ?
C02Z P00P C01S C02S -130.7(14) . . . . ?
C02Z P00P C01S C04P 49.0(16) . . . . ?
C031 C01E C01P C045 -3(2) . . . . ?
C031 C04F C054 C045 -3(2) . . . . ?
C032 C019 C022 C03K -1(2) . . . . ?
C033 C02Y C04O P00M -175.6(15) . . . . ?
C033 C02Y C04O C12 1(3) . . . . ?
C033 C053 C05Q C12 2(4) . . . . ?
C035 C02K C038 C055 -3(3) . . . . ?
C036 P00R C017 C01H 176.1(11) . . . . ?
C036 P00R C017 C03F 44.6(16) . . . . ?
C036 P00R C02L C025 76.7(14) . . . . ?
C036 P00R C02L C046 -107.8(17) . . . . ?
C036 C020 C03C C03D 1(3) . . . . ?
C037 C03M C044 C00Y -2(2) . . . . ?
C038 C02K C035 C03L 3(3) . . . . ?
C039 C02I C04M C04G 4(2) . . . . ?
C039 C03O C04E C04G 4(3) . . . . ?
C03B C02T C03V P00J 168.6(15) . . . . ?
C03B C02T C03V C02E -4(3) . . . . ?
C03C C020 C036 P00R -179.0(14) . . . . ?
C03C C020 C036 C04L 1(3) . . . . ?
C03C C03D C03U C04L 3(3) . . . . ?
C03D C03U C04L C036 -1(3) . . . . ?
C03E P00H C00X C01B -153.0(11) . . . . ?
C03E P00H C00X C01I 31.6(14) . . . . ?
C03E P00H C028 C013 63.5(10) . . . . ?
C03E P00H C028 C023 -173.0(9) . . . . ?
C03E C01G C02X C02M -5(2) . . . . ?
C03E C01K C024 C02M 0(3) . . . . ?
C03F C017 C01H C02Z -58.8(19) . . . . ?
C03G C01V C04Z C057 -2(3) . . . . ?
C03G C02F C03N C057 2(3) . . . . ?
C03H C02B C04I C02S -2(3) . . . . ?
C03I C02V C043 C04U -2(3) . . . . ?
C03I C04D C050 C04U -4(3) . . . . ?
C03J C027 C04Q C04K 0(3) . . . . ?
C03K C029 C02W C032 -2(3) . . . . ?
C03L C03A C055 C038 0(3) . . . . ?
C03N C02F C03G C01V -3(3) . . . . ?
C03O C04E C04G C04M -2(3) . . . . ?
C03Q C03T C048 C03R -77.4(16) . . . . ?
C03R P00M C010 C02C -120.4(12) . . . . ?
C03R P00M C010 C02G 60.1(14) . . . . ?
C03R P00M C04O C02Y 118.7(15) . . . . ?
C03R P00M C04O C12 -58.2(19) . . . . ?
C03T P00S C01E C01P 67.3(12) . . . . ?
C03T P00S C01E C031 -106.7(13) . . . . ?
C03T P00S C02K C035 -179.3(14) . . . . ?
C03T P00S C02K C038 3.4(16) . . . . ?
C03V P00J C00Z C026 140.2(14) . . . . ?
C03V P00J C00Z C02P -41.1(14) . . . . ?
C03V P00J C01J C01L -56.8(12) . . . . ?
C03V P00J C01J C023 68.3(10) . . . . ?
C03V C02E C02O C03P 4(3) . . . . ?
C03V C02T C03B C03P 4(3) . . . . ?
C03X P00O C015 C018 172.8(9) . . . . ?
C03X P00O C015 C01U 46.9(13) . . . . ?
C03X P00O C02F C03G 139.7(13) . . . . ?
C03X P00O C02F C03N -48.4(17) . . . . ?
C03X C01W C049 C04A -5(3) . . . . ?
C03X C03Z C059 C04A 2(3) . . . . ?
C03Y C01Y C056 C026 -4(3) . . . . ?
C040 C025 C02L P00R 177.1(16) . . . . ?
C040 C025 C02L C046 1(3) . . . . ?
C040 C04S C05I C046 3(3) . . . . ?
C041 P00Q C01Q C01M 66.0(11) . . . . ?
C041 P00Q C01Q C04B -161.5(10) . . . . ?
C041 P00Q C01R C00Y 129.2(11) . . . . ?
C041 P00Q C01R C01Z -52.4(14) . . . . ?
C041 C01X C04K C04Q 2(3) . . . . ?
C042 C03R C048 C03T 74.3(16) . . . . ?
C043 C02V C03I C04D 2(3) . . . . ?
C043 C04U C050 C04D 5(3) . . . . ?
C043 C04U B7 C02U 129.1(18) . . . . ?
C043 C04U B7 C05K 7(3) . . . . ?
C043 C04U B7 C05O -109.9(19) . . . . ?
C044 C00Y C01R P00Q 178.3(11) . . . . ?
C044 C00Y C01R C01Z 0(2) . . . . ?
C047 C02J C02R C04C -4(3) . . . . ?
C047 C04X C05E C04C 1(3) . . . . ?
C049 C01W C03X P00O 176.9(14) . . . . ?
C049 C01W C03X C03Z 4(2) . . . . ?
C049 C04A C059 C03Z -3(3) . . . . ?
C04E C04G C04M C02I -1(3) . . . . ?
C04H C02D C02Q P00N -178.0(12) . . . . ?
C04H C02D C02Q C04Y -4(2) . . . . ?
C04H C05D C05F C04Y -1(3) . . . . ?
C04I C02B C03H C04P 1(3) . . . . ?
C04J C02U C05A C05M 7(3) . . . . ?
C04J C02U B7 C04U 121(2) . . . . ?
C04J C02U B7 C05K -114(2) . . . . ?
C04J C02U B7 C05O 2(2) . . . . ?
C04J C058 C8 C05M 4(3) . . . . ?
C04K C01X C041 P00Q -177.9(14) . . . . ?
C04K C01X C041 C03J -4(3) . . . . ?
C04M C02I C039 C03O -3(2) . . . . ?
C04N C04T C5 C05O 0(3) . . . . ?
C04O P00M C010 C02C 125.3(12) . . . . ?
C04O P00M C010 C02G -54.2(15) . . . . ?
C04O P00M C03R C042 69.3(13) . . . . ?
C04O P00M C03R C048 -159.4(11) . . . . ?
C04O C02Y C033 C053 4(3) . . . . ?
C04P C01S C02S C04I -3(3) . . . . ?
C04Q C027 C03J C041 -2(3) . . . . ?
C04T C04N C1 C05J -2(4) . . . . ?
C04V C04W C6 C05K 0(3) . . . . ?
C04W C04V C05P C05C 2(4) . . . . ?
C04Z C01V C03G C02F 3(3) . . . . ?
C050 C04U B7 C02U -51(2) . . . . ?
C050 C04U B7 C05K -173.3(18) . . . . ?
C050 C04U B7 C05O 70(2) . . . . ?
C051 C01A C04B C01Q -90.8(16) . . . . ?
C053 C05Q C12 C04O 3(4) . . . . ?
C055 C03A C03L C035 0(3) . . . . ?
C056 C01Y C03Y C02P 3(3) . . . . ?
C05A C02U C04J C058 -6(3) . . . . ?
C05A C02U B7 C04U -53(2) . . . . ?
C05A C02U B7 C05K 71(2) . . . . ?
C05A C02U B7 C05O -173.0(16) . . . . ?
C05A C05M C8 C058 -2(3) . . . . ?
C05C C05K C6 C04W 1(3) . . . . ?
C05C C05K B7 C02U 162.2(18) . . . . ?
C05C C05K B7 C04U -75(2) . . . . ?
C05C C05K B7 C05O 43(2) . . . . ?
C05J C05O C5 C04T -2(3) . . . . ?
C05J C05O B7 C02U -73(2) . . . . ?
C05J C05O B7 C04U 165.6(17) . . . . ?
C05J C05O B7 C05K 45(2) . . . . ?
C05K C05C C05P C04V -1(4) . . . . ?
C05O C05J C1 C04N 0(4) . . . . ?
C05P C04V C04W C6 -2(4) . . . . ?
C05P C05C C05K C6 -1(3) . . . . ?
C05P C05C C05K B7 -177(2) . . . . ?
C5 C05O B7 C02U 106(2) . . . . ?
C5 C05O B7 C04U -15(2) . . . . ?
C5 C05O B7 C05K -135.8(18) . . . . ?
C6 C05K B7 C02U -13(2) . . . . ?
C6 C05K B7 C04U 110(2) . . . . ?
C6 C05K B7 C05O -132.4(19) . . . . ?
B7 C02U C04J C058 179.5(18) . . . . ?
B7 C02U C05A C05M -177.5(19) . . . . ?
B7 C04U C050 C04D -175(2) . . . . ?
B7 C05K C6 C04W 177.0(18) . . . . ?
B7 C05O C5 C04T 178.9(18) . . . . ?
C1 C04N C04T C5 2(4) . . . . ?
C1 C05J C05O C5 2(3) . . . . ?
C1 C05J C05O B7 -179(2) . . . . ?

loop_
_smtbx_masks_void_nr
_smtbx_masks_void_average_x
_smtbx_masks_void_average_y
_smtbx_masks_void_average_z
_smtbx_masks_void_volume
_smtbx_masks_void_count_electrons
_smtbx_masks_void_content
1 0.211 -0.114 0.778 654.8 208.9 ?
2 0.289 0.114 0.278 654.8 222.5 ?
3 0.031 0.196 0.842 35.6 5.5 ?
4 0.038 0.193 -0.017 15.4 0.0 ?
5 -0.211 0.386 0.722 654.8 215.2 ?
6 -0.289 0.614 0.222 654.8 200.5 ?
7 -0.031 0.696 0.658 35.6 4.2 ?
8 -0.038 0.693 0.517 15.4 0.0 ?
9 0.186 0.122 0.521 13.5 0.0 ?
10 0.314 0.878 0.021 13.5 0.5 ?
11 0.469 0.804 0.342 35.6 5.6 ?
12 0.462 0.807 0.483 15.4 0.0 ?
13 0.531 0.304 0.158 35.6 4.2 ?
14 0.538 0.307 0.017 15.4 0.0 ?
15 0.686 0.378 0.479 13.5 1.8 ?
16 0.814 0.622 0.979 13.5 0.0 ?
